data_4063716
loop_
_publ_author_name
'Tsutsumi, Hironori'
'Sunada, Yusuke'
'Nagashima, Hideo'

_publ_section_title
;
 Novel Disilaplatinacyclopentenes Bearing Dialkylsulfide Ligands:
 Preparation, Characterization, and Mechanistic Consideration of
 Hydrosilane Reduction of Carboxamides by Bifunctional Organohydrosilanes
;
_journal_issue 1
_journal_name_full Organometallics
_journal_page_first 68
_journal_paper_doi 10.1021/om100867f
_journal_volume 30
_journal_year 2011
_chemical_absolute_configuration 'CHOOSE rm ad rmad syn or unk'
_chemical_formula_moiety 'C31 H56 Pt S2 Si4 '
_chemical_formula_sum 'C31 H56 Pt S2 Si4'
_chemical_formula_weight 800.34
_space_group_IT_number 4
_symmetry_cell_setting monoclinic
_symmetry_Int_Tables_number 4
_symmetry_space_group_name_Hall 'P 2yb'
_symmetry_space_group_name_H-M 'P 1 21 1'
_cell_angle_alpha 90.0000
_cell_angle_beta 98.600(5)
_cell_angle_gamma 90.0000
_cell_formula_units_Z 4
_cell_length_a 10.045(4)
_cell_length_b 33.746(12)
_cell_length_c 10.429(4)
_cell_measurement_reflns_used 11919
_cell_measurement_temperature 113.1
_cell_measurement_theta_max 27.5
_cell_measurement_theta_min 3.0
_cell_volume 3495(2)
_computing_cell_refinement CrystalClear
_computing_data_collection CrystalClear
_computing_data_reduction CrystalStructure
_computing_publication_material 'CrystalStructure 3.8'
_computing_structure_refinement CRYSTALS
_computing_structure_solution SIR97
_diffrn_ambient_temperature 113
_diffrn_detector_area_resol_mean 7.31
_diffrn_measured_fraction_theta_full 0.992
_diffrn_measured_fraction_theta_max 0.992
_diffrn_measurement_device_type 'Rigaku Saturn'
_diffrn_measurement_method \w
_diffrn_radiation_type 'Mo K\a'
_diffrn_radiation_wavelength 0.71070
_diffrn_reflns_av_R_equivalents 0.028
_diffrn_reflns_limit_h_max 12
_diffrn_reflns_limit_h_min -12
_diffrn_reflns_limit_k_max 43
_diffrn_reflns_limit_k_min -43
_diffrn_reflns_limit_l_max 11
_diffrn_reflns_limit_l_min -13
_diffrn_reflns_number 27522
_diffrn_reflns_theta_full 27.47
_diffrn_reflns_theta_max 27.47
_exptl_absorpt_coefficient_mu 4.274
_exptl_absorpt_correction_T_max 0.918
_exptl_absorpt_correction_T_min 0.783
_exptl_absorpt_correction_type multi-scan
_exptl_absorpt_process_details 'Jacobson, R. (1998) Private communication'
_exptl_crystal_colour paleyellow
_exptl_crystal_density_diffrn 1.521
_exptl_crystal_density_method 'not measured'
_exptl_crystal_description platelet
_exptl_crystal_F_000 1632.00
_exptl_crystal_size_max 0.10
_exptl_crystal_size_mid 0.03
_exptl_crystal_size_min 0.02
_refine_diff_density_max 3.04
_refine_diff_density_min -1.62
_refine_ls_abs_structure_details 'Flack, H. D. (1983), Acta Cryst. A39, 876-881.  7000 Friedel Pairs'
_refine_ls_abs_structure_Flack 0.098(3)
_refine_ls_extinction_method none
_refine_ls_goodness_of_fit_ref 1.012
_refine_ls_hydrogen_treatment refall
_refine_ls_number_parameters 694
_refine_ls_number_reflns 15076
_refine_ls_R_factor_gt 0.0266
_refine_ls_shift/su_max 0.0000
_refine_ls_structure_factor_coef Fsqd
_refine_ls_weighting_details 'w = 1/[1.0000\s(Fo^2^)]/(4Fo^2^)'
_refine_ls_weighting_scheme calc
_refine_ls_wR_factor_ref 0.0656
_reflns_number_gt 14133
_reflns_number_total 15076
_reflns_threshold_expression F^2^>2.0\s(F^2^)
_cod_data_source_file om100867f_si_001.cif
_cod_data_source_block '__(Si)4Pt(S-S)(2)'
_cod_original_cell_volume 3496(2)
_cod_original_formula_sum 'C31 H56 Pt S2 Si4 '
_cod_database_code 4063716

loop_
_symmetry_equiv_pos_site_id
_symmetry_equiv_pos_as_xyz
1 +X,+Y,+Z
2 -X,1/2+Y,-Z

loop_
_atom_site_label
_atom_site_type_symbol
_atom_site_fract_x
_atom_site_fract_y
_atom_site_fract_z
_atom_site_U_iso_or_equiv
_atom_site_adp_type
_atom_site_occupancy
_atom_site_symmetry_multiplicity
_atom_site_calc_flag
_atom_site_refinement_flags
Pt(1) Pt 0.831060(10) 0.49058(2) 0.101750(10) 0.01611(3) Uani 1.00 1 d .
Pt(2) Pt 0.51644(2) 0.70349(2) 0.86319(2) 0.01642(3) Uani 1.00 1 d .
S(1) S 0.67339(12) 0.52967(4) -0.06028(11) 0.0229(2) Uani 1.00 1 d .
S(2) S 0.65278(12) 0.44429(4) 0.15420(13) 0.0266(3) Uani 1.00 1 d .
S(3) S 0.66923(12) 0.66199(4) 1.02046(12) 0.0241(2) Uani 1.00 1 d .
S(4) S 0.69824(14) 0.75370(5) 0.87159(14) 0.0328(3) Uani 1.00 1 d .
Si(1) Si 0.77079(13) 0.53361(5) 0.27678(12) 0.0209(3) Uani 1.00 1 d .
Si(2) Si 1.00263(12) 0.53854(5) 0.09386(13) 0.0199(3) Uani 1.00 1 d .
Si(3) Si 0.98399(14) 0.45562(5) 0.25643(13) 0.0227(3) Uani 1.00 1 d .
Si(4) Si 0.93156(14) 0.45100(5) -0.05960(14) 0.0246(3) Uani 1.00 1 d .
Si(5) Si 0.40811(14) 0.74315(5) 1.01860(14) 0.0250(3) Uani 1.00 1 d .
Si(6) Si 0.37570(14) 0.74041(5) 0.70484(13) 0.0238(3) Uani 1.00 1 d .
Si(7) Si 0.33911(12) 0.65716(4) 0.86125(12) 0.0184(2) Uani 1.00 1 d .
Si(8) Si 0.57741(13) 0.66203(5) 0.68423(12) 0.0227(3) Uani 1.00 1 d .
C(1) C 0.9035(5) 0.57373(16) 0.3113(4) 0.0225(11) Uani 1.00 1 d .
C(2) C 0.9020(5) 0.60196(18) 0.4085(5) 0.0307(13) Uani 1.00 1 d .
C(3) C 0.9972(6) 0.63197(19) 0.4254(5) 0.0400(16) Uani 1.00 1 d .
C(4) C 1.0956(6) 0.63449(19) 0.3453(5) 0.0379(15) Uani 1.00 1 d .
C(5) C 1.0978(5) 0.60683(17) 0.2485(5) 0.0315(14) Uani 1.00 1 d .
C(6) C 1.0031(4) 0.57586(15) 0.2301(4) 0.0243(11) Uani 1.00 1 d .
C(7) C 0.7488(7) 0.51165(19) 0.4396(5) 0.0406(16) Uani 1.00 1 d .
C(8) C 0.6107(5) 0.56305(17) 0.2373(5) 0.0320(14) Uani 1.00 1 d .
C(9) C 1.1827(4) 0.52137(17) 0.0984(5) 0.0327(14) Uani 1.00 1 d .
C(10) C 0.9700(5) 0.57088(17) -0.0536(5) 0.0308(13) Uani 1.00 1 d .
C(11) C 1.0943(4) 0.42236(16) 0.1705(5) 0.0279(13) Uani 1.00 1 d .
C(12) C 1.1963(5) 0.39885(17) 0.2394(6) 0.0366(15) Uani 1.00 1 d .
C(13) C 1.2704(5) 0.37284(17) 0.1766(8) 0.0464(18) Uani 1.00 1 d .
C(14) C 1.2480(6) 0.37038(17) 0.0422(8) 0.0462(18) Uani 1.00 1 d .
C(15) C 1.1485(5) 0.39349(17) -0.0287(7) 0.0388(16) Uani 1.00 1 d .
C(16) C 1.0711(4) 0.41976(15) 0.0343(5) 0.0258(12) Uani 1.00 1 d .
C(17) C 0.9023(5) 0.41982(17) 0.3603(5) 0.0341(14) Uani 1.00 1 d .
C(18) C 1.0967(5) 0.48511(19) 0.3828(5) 0.0413(15) Uani 1.00 1 d .
C(19) C 0.8189(6) 0.4145(2) -0.1627(6) 0.0418(16) Uani 1.00 1 d .
C(20) C 1.0183(6) 0.47614(19) -0.1910(5) 0.0392(16) Uani 1.00 1 d .
C(21) C 0.4955(4) 0.51882(17) -0.0614(5) 0.0302(13) Uani 1.00 1 d .
C(22) C 0.4586(4) 0.47505(18) -0.0447(5) 0.0341(14) Uani 1.00 1 d .
C(23) C 0.4839(4) 0.46109(16) 0.0955(5) 0.0299(13) Uani 1.00 1 d .
C(24) C 0.6808(5) 0.5172(2) -0.2282(4) 0.0397(16) Uani 1.00 1 d .
C(25) C 0.6441(5) 0.39551(17) 0.0796(6) 0.0426(16) Uani 1.00 1 d .
C(26) C 0.2658(5) 0.77222(15) 0.9208(5) 0.0286(13) Uani 1.00 1 d .
C(27) C 0.1765(5) 0.79649(17) 0.9782(6) 0.0390(16) Uani 1.00 1 d .
C(28) C 0.0813(5) 0.81915(17) 0.9040(7) 0.0416(16) Uani 1.00 1 d .
C(29) C 0.0715(6) 0.81883(19) 0.7710(7) 0.0459(18) Uani 1.00 1 d .
C(30) C 0.1567(5) 0.79525(17) 0.7110(6) 0.0381(15) Uani 1.00 1 d .
C(31) C 0.2560(5) 0.77107(15) 0.7866(5) 0.0303(13) Uani 1.00 1 d .
C(32) C 0.5056(6) 0.78393(19) 1.1132(6) 0.0468(17) Uani 1.00 1 d .
C(33) C 0.3320(6) 0.71894(19) 1.1567(5) 0.0394(16) Uani 1.00 1 d .
C(34) C 0.4736(6) 0.7782(2) 0.6207(6) 0.0446(17) Uani 1.00 1 d .
C(35) C 0.2708(6) 0.71281(18) 0.5676(5) 0.0392(15) Uani 1.00 1 d .
C(36) C 0.3396(4) 0.62083(15) 0.7236(4) 0.0246(12) Uani 1.00 1 d .
C(37) C 0.2440(5) 0.59069(17) 0.7010(5) 0.0343(14) Uani 1.00 1 d .
C(38) C 0.2489(7) 0.5630(2) 0.6032(6) 0.0467(18) Uani 1.00 1 d .
C(39) C 0.3478(6) 0.56544(19) 0.5249(6) 0.0412(16) Uani 1.00 1 d .
C(40) C 0.4415(6) 0.59508(19) 0.5464(5) 0.0368(15) Uani 1.00 1 d .
C(41) C 0.4412(5) 0.62386(16) 0.6444(5) 0.0258(12) Uani 1.00 1 d .
C(42) C 0.1592(4) 0.67529(18) 0.8521(5) 0.0299(13) Uani 1.00 1 d .
C(43) C 0.3670(5) 0.62381(16) 1.0078(5) 0.0314(13) Uani 1.00 1 d .
C(44) C 0.6071(6) 0.6845(2) 0.5235(5) 0.0424(17) Uani 1.00 1 d .
C(45) C 0.7327(5) 0.6290(2) 0.7207(5) 0.0365(15) Uani 1.00 1 d .
C(46) C 0.8410(5) 0.6744(2) 1.0072(5) 0.0360(15) Uani 1.00 1 d .
C(47) C 0.8963(5) 0.71478(19) 1.0542(6) 0.0407(16) Uani 1.00 1 d .
C(48) C 0.8025(5) 0.75021(17) 1.0297(5) 0.0341(14) Uani 1.00 1 d .
C(49) C 0.6663(6) 0.67157(18) 1.1900(4) 0.0352(14) Uani 1.00 1 d .
C(50) C 0.8208(7) 0.7448(2) 0.7635(7) 0.069(2) Uani 1.00 1 d .
C(89) C 1.0019(9) 0.84017(18) 0.3775(8) 0.0416(11) Uiso 0.50 1 d P
C(90) C 0.8772(8) 0.8345(2) 0.4201(8) 0.0416(11) Uiso 0.50 1 d P
C(91) C 0.8237(6) 0.7961(3) 0.4244(8) 0.0416(11) Uiso 0.50 1 d P
C(92) C 0.8949(9) 0.76332(19) 0.3862(9) 0.0416(11) Uiso 0.50 1 d P
C(93) C 1.0196(8) 0.7690(2) 0.3436(9) 0.0416(11) Uiso 0.50 1 d P
C(94) C 1.0731(6) 0.8074(2) 0.3393(8) 0.0416(11) Uiso 0.50 1 d P
C(95) C 0.5740(8) 0.3828(2) 0.5213(8) 0.0417(11) Uiso 0.50 1 d P
C(96) C 0.5273(10) 0.4210(2) 0.4824(8) 0.0417(11) Uiso 0.50 1 d P
C(97) C 0.4333(9) 0.4404(2) 0.5487(9) 0.0417(11) Uiso 0.50 1 d P
C(98) C 0.3861(8) 0.4216(2) 0.6541(8) 0.0417(11) Uiso 0.50 1 d P
C(99) C 0.4328(9) 0.3833(2) 0.6930(7) 0.0417(11) Uiso 0.50 1 d P
C(100) C 0.5268(9) 0.36389(19) 0.6266(8) 0.0417(11) Uiso 0.50 1 d P
C(101) C 0.8211(9) 0.8181(3) 0.4183(10) 0.0548(15) Uiso 0.50 1 d P
C(102) C 0.9256(12) 0.84052(19) 0.3772(10) 0.0548(15) Uiso 0.50 1 d P
C(103) C 1.0358(9) 0.8213(3) 0.3347(10) 0.0548(15) Uiso 0.50 1 d P
C(104) C 1.0416(8) 0.7797(3) 0.3332(11) 0.0548(15) Uiso 0.50 1 d P
C(105) C 0.9370(11) 0.75731(19) 0.3743(11) 0.0548(15) Uiso 0.50 1 d P
C(106) C 0.8268(8) 0.7765(3) 0.4169(10) 0.0548(15) Uiso 0.50 1 d P
C(107) C 0.3913(11) 0.4058(3) 0.6902(9) 0.0633(17) Uiso 0.50 1 d P
C(108) C 0.3844(11) 0.4409(3) 0.6182(11) 0.0633(17) Uiso 0.50 1 d P
C(109) C 0.4582(13) 0.4446(2) 0.5151(11) 0.0633(17) Uiso 0.50 1 d P
C(110) C 0.5388(12) 0.4132(3) 0.4839(10) 0.0633(17) Uiso 0.50 1 d P
C(111) C 0.5457(11) 0.3781(3) 0.5559(12) 0.0633(17) Uiso 0.50 1 d P
C(112) C 0.4719(12) 0.3745(2) 0.6590(10) 0.0633(17) Uiso 0.50 1 d P
H(1) H 0.8358 0.6008 0.4646 0.037 Uiso 1.00 1 c R
H(2) H 0.9943 0.6512 0.4915 0.047 Uiso 1.00 1 c R
H(3) H 1.1590 0.6556 0.3563 0.045 Uiso 1.00 1 c R
H(4) H 1.1661 0.6082 0.1947 0.038 Uiso 1.00 1 c R
H(5) H 0.6579 0.5037 0.4386 0.050 Uiso 1.00 1 c R
H(6) H 0.7722 0.5309 0.5056 0.050 Uiso 1.00 1 c R
H(7) H 0.8061 0.4893 0.4563 0.050 Uiso 1.00 1 c R
H(8) H 0.6302 0.5880 0.2021 0.039 Uiso 1.00 1 c R
H(9) H 0.5720 0.5671 0.3141 0.039 Uiso 1.00 1 c R
H(10) H 0.5491 0.5490 0.1758 0.039 Uiso 1.00 1 c R
H(11) H 1.2249 0.5202 0.1862 0.040 Uiso 1.00 1 c R
H(12) H 1.2301 0.5394 0.0518 0.040 Uiso 1.00 1 c R
H(13) H 1.1835 0.4958 0.0607 0.040 Uiso 1.00 1 c R
H(14) H 1.0091 0.5593 -0.1222 0.037 Uiso 1.00 1 c R
H(15) H 1.0086 0.5963 -0.0338 0.037 Uiso 1.00 1 c R
H(16) H 0.8757 0.5736 -0.0793 0.037 Uiso 1.00 1 c R
H(17) H 1.2148 0.4011 0.3312 0.043 Uiso 1.00 1 c R
H(18) H 1.3368 0.3566 0.2252 0.057 Uiso 1.00 1 c R
H(19) H 1.3008 0.3528 -0.0007 0.058 Uiso 1.00 1 c R
H(20) H 1.1320 0.3915 -0.1206 0.048 Uiso 1.00 1 c R
H(21) H 0.8832 0.4331 0.4357 0.041 Uiso 1.00 1 c R
H(22) H 0.9617 0.3983 0.3849 0.041 Uiso 1.00 1 c R
H(23) H 0.8209 0.4101 0.3126 0.041 Uiso 1.00 1 c R
H(24) H 1.1782 0.4916 0.3517 0.047 Uiso 1.00 1 c R
H(25) H 1.1164 0.4699 0.4600 0.047 Uiso 1.00 1 c R
H(26) H 1.0516 0.5088 0.4006 0.047 Uiso 1.00 1 c R
H(27) H 0.8230 0.3895 -0.1204 0.050 Uiso 1.00 1 c R
H(28) H 0.8488 0.4117 -0.2445 0.050 Uiso 1.00 1 c R
H(29) H 0.7287 0.4239 -0.1751 0.050 Uiso 1.00 1 c R
H(30) H 0.9534 0.4807 -0.2657 0.049 Uiso 1.00 1 c R
H(31) H 1.0877 0.4595 -0.2133 0.049 Uiso 1.00 1 c R
H(32) H 1.0557 0.5007 -0.1592 0.049 Uiso 1.00 1 c R
H(33) H 0.4664 0.5331 0.0079 0.036 Uiso 1.00 1 c R
H(34) H 0.4481 0.5280 -0.1416 0.036 Uiso 1.00 1 c R
H(35) H 0.3661 0.4714 -0.0781 0.040 Uiso 1.00 1 c R
H(36) H 0.5120 0.4594 -0.0930 0.040 Uiso 1.00 1 c R
H(37) H 0.4238 0.4399 0.1046 0.037 Uiso 1.00 1 c R
H(38) H 0.4647 0.4827 0.1483 0.036 Uiso 1.00 1 c R
H(39) H 0.7463 0.5331 -0.2607 0.047 Uiso 1.00 1 c R
H(40) H 0.5951 0.5216 -0.2784 0.047 Uiso 1.00 1 c R
H(41) H 0.7044 0.4901 -0.2332 0.047 Uiso 1.00 1 c R
H(42) H 0.5862 0.3962 -0.0013 0.051 Uiso 1.00 1 c R
H(43) H 0.6104 0.3770 0.1354 0.051 Uiso 1.00 1 c R
H(44) H 0.7319 0.3877 0.0660 0.051 Uiso 1.00 1 c R
H(45) H 0.1830 0.7972 1.0700 0.047 Uiso 1.00 1 c R
H(46) H 0.0211 0.8350 0.9440 0.050 Uiso 1.00 1 c R
H(47) H 0.0064 0.8350 0.7200 0.053 Uiso 1.00 1 c R
H(48) H 0.1489 0.7950 0.6190 0.045 Uiso 1.00 1 c R
H(49) H 0.5518 0.7735 1.1922 0.053 Uiso 1.00 1 c R
H(50) H 0.4457 0.8042 1.1316 0.053 Uiso 1.00 1 c R
H(51) H 0.5689 0.7946 1.0634 0.053 Uiso 1.00 1 c R
H(52) H 0.2402 0.7129 1.1270 0.049 Uiso 1.00 1 c R
H(53) H 0.3380 0.7363 1.2291 0.049 Uiso 1.00 1 c R
H(54) H 0.3796 0.6952 1.1816 0.049 Uiso 1.00 1 c R
H(55) H 0.4776 0.8025 0.6670 0.053 Uiso 1.00 1 c R
H(56) H 0.4300 0.7823 0.5344 0.053 Uiso 1.00 1 c R
H(57) H 0.5623 0.7686 0.6191 0.054 Uiso 1.00 1 c R
H(58) H 0.3200 0.7099 0.4971 0.045 Uiso 1.00 1 c R
H(59) H 0.1908 0.7274 0.5398 0.045 Uiso 1.00 1 c R
H(60) H 0.2483 0.6874 0.5971 0.045 Uiso 1.00 1 c R
H(61) H 0.1755 0.5891 0.7545 0.041 Uiso 1.00 1 c R
H(62) H 0.1831 0.5426 0.5893 0.054 Uiso 1.00 1 c R
H(63) H 0.3514 0.5465 0.4580 0.049 Uiso 1.00 1 c R
H(64) H 0.5094 0.5967 0.4922 0.044 Uiso 1.00 1 c R
H(65) H 0.1393 0.6792 0.9374 0.036 Uiso 1.00 1 c R
H(66) H 0.0989 0.6563 0.8085 0.036 Uiso 1.00 1 c R
H(67) H 0.1494 0.6997 0.8061 0.036 Uiso 1.00 1 c R
H(68) H 0.4161 0.6010 0.9890 0.038 Uiso 1.00 1 c R
H(69) H 0.2824 0.6159 1.0294 0.038 Uiso 1.00 1 c R
H(70) H 0.4164 0.6377 1.0788 0.038 Uiso 1.00 1 c R
H(71) H 0.5249 0.6854 0.4652 0.052 Uiso 1.00 1 c R
H(72) H 0.6705 0.6688 0.4869 0.052 Uiso 1.00 1 c R
H(73) H 0.6414 0.7106 0.5386 0.052 Uiso 1.00 1 c R
H(74) H 0.8100 0.6431 0.7038 0.044 Uiso 1.00 1 c R
H(75) H 0.7207 0.6061 0.6670 0.044 Uiso 1.00 1 c R
H(76) H 0.7444 0.6212 0.8091 0.044 Uiso 1.00 1 c R
H(77) H 0.8962 0.6548 1.0543 0.043 Uiso 1.00 1 c R
H(78) H 0.8496 0.6727 0.9179 0.043 Uiso 1.00 1 c R
H(79) H 0.9232 0.7129 1.1453 0.049 Uiso 1.00 1 c R
H(80) H 0.9728 0.7201 1.0133 0.049 Uiso 1.00 1 c R
H(81) H 0.8559 0.7735 1.0411 0.041 Uiso 1.00 1 c R
H(82) H 0.7437 0.7495 1.0930 0.041 Uiso 1.00 1 c R
H(83) H 0.7314 0.6912 1.2197 0.042 Uiso 1.00 1 c R
H(84) H 0.6864 0.6479 1.2380 0.042 Uiso 1.00 1 c R
H(85) H 0.5794 0.6807 1.2015 0.042 Uiso 1.00 1 c R
H(86) H 0.8932 0.7292 0.8053 0.086 Uiso 1.00 1 c R
H(87) H 0.8543 0.7696 0.7394 0.086 Uiso 1.00 1 c R
H(88) H 0.7784 0.7314 0.6882 0.086 Uiso 1.00 1 c R

loop_
_atom_site_aniso_label
_atom_site_aniso_U_11
_atom_site_aniso_U_22
_atom_site_aniso_U_33
_atom_site_aniso_U_12
_atom_site_aniso_U_13
_atom_site_aniso_U_23
Pt(1) 0.01429(7) 0.01819(8) 0.01623(7) 0.00080(7) 0.00350(5) -0.00238(7)
Pt(2) 0.01721(8) 0.01654(8) 0.01604(8) -0.00112(7) 0.00420(6) -0.00109(7)
S(1) 0.0210(5) 0.0295(6) 0.0180(5) 0.0018(4) 0.0018(4) 0.0009(4)
S(2) 0.0222(5) 0.0232(6) 0.0353(6) -0.0023(4) 0.0074(4) -0.0003(5)
S(3) 0.0234(5) 0.0278(6) 0.0199(5) 0.0045(4) -0.0006(4) -0.0028(4)
S(4) 0.0336(6) 0.0321(7) 0.0333(6) -0.0156(5) 0.0067(5) -0.0020(5)
Si(1) 0.0243(6) 0.0222(6) 0.0178(5) 0.0024(5) 0.0077(4) -0.0021(4)
Si(2) 0.0159(5) 0.0218(6) 0.0229(6) -0.0009(4) 0.0061(4) -0.0030(5)
Si(3) 0.0242(6) 0.0186(6) 0.0236(6) 0.0022(5) -0.0023(5) -0.0018(5)
Si(4) 0.0217(6) 0.0270(7) 0.0261(6) 0.0006(5) 0.0075(5) -0.0107(5)
Si(5) 0.0260(6) 0.0236(7) 0.0260(6) 0.0021(5) 0.0055(5) -0.0095(5)
Si(6) 0.0283(6) 0.0187(6) 0.0232(6) 0.0001(5) -0.0004(5) 0.0029(5)
Si(7) 0.0174(5) 0.0179(6) 0.0207(6) -0.0014(4) 0.0055(4) -0.0014(4)
Si(8) 0.0240(6) 0.0290(7) 0.0161(6) 0.0002(5) 0.0064(4) -0.0040(5)
C(1) 0.026(2) 0.022(2) 0.018(2) 0.0048(19) -0.0011(18) -0.0045(18)
C(2) 0.030(2) 0.038(3) 0.024(2) 0.003(2) 0.005(2) -0.012(2)
C(3) 0.049(3) 0.036(3) 0.033(3) 0.001(2) -0.002(2) -0.020(2)
C(4) 0.037(2) 0.034(3) 0.042(3) -0.010(2) 0.003(2) -0.017(2)
C(5) 0.027(2) 0.032(2) 0.035(2) -0.009(2) 0.005(2) -0.007(2)
C(6) 0.025(2) 0.021(2) 0.026(2) -0.0030(18) 0.0012(19) -0.0035(18)
C(7) 0.064(4) 0.036(3) 0.026(2) 0.003(2) 0.019(2) 0.001(2)
C(8) 0.027(2) 0.034(3) 0.036(2) 0.004(2) 0.007(2) -0.013(2)
C(9) 0.014(2) 0.033(3) 0.052(3) -0.003(2) 0.010(2) -0.009(2)
C(10) 0.031(2) 0.035(3) 0.027(2) -0.010(2) 0.005(2) -0.004(2)
C(11) 0.017(2) 0.021(2) 0.046(3) -0.0024(18) 0.005(2) -0.001(2)
C(12) 0.028(2) 0.027(2) 0.053(3) 0.003(2) 0.000(2) 0.003(2)
C(13) 0.029(2) 0.021(2) 0.093(5) 0.008(2) 0.019(3) 0.012(3)
C(14) 0.036(3) 0.017(2) 0.092(5) 0.002(2) 0.031(3) -0.003(2)
C(15) 0.025(2) 0.026(2) 0.069(4) 0.001(2) 0.018(2) -0.009(2)
C(16) 0.017(2) 0.018(2) 0.044(2) -0.0009(18) 0.011(2) -0.010(2)
C(17) 0.042(3) 0.029(2) 0.032(2) 0.007(2) 0.006(2) 0.008(2)
C(18) 0.044(3) 0.037(3) 0.035(2) 0.009(2) -0.018(2) -0.004(2)
C(19) 0.043(3) 0.041(3) 0.041(3) -0.005(2) 0.007(2) -0.018(2)
C(20) 0.041(3) 0.049(3) 0.032(2) 0.007(2) 0.021(2) -0.004(2)
C(21) 0.015(2) 0.041(3) 0.034(2) 0.006(2) -0.0010(19) -0.003(2)
C(22) 0.011(2) 0.045(3) 0.045(3) 0.004(2) 0.001(2) -0.007(2)
C(23) 0.018(2) 0.031(2) 0.042(2) -0.0069(19) 0.010(2) -0.007(2)
C(24) 0.034(2) 0.066(4) 0.016(2) 0.004(2) -0.003(2) 0.000(2)
C(25) 0.037(3) 0.026(2) 0.065(4) -0.001(2) 0.009(2) -0.002(2)
C(26) 0.024(2) 0.015(2) 0.048(3) -0.0000(18) 0.007(2) -0.005(2)
C(27) 0.034(2) 0.026(2) 0.059(3) -0.004(2) 0.011(2) -0.017(2)
C(28) 0.025(2) 0.021(2) 0.079(4) 0.001(2) 0.010(2) -0.011(2)
C(29) 0.032(3) 0.027(3) 0.073(4) 0.002(2) -0.007(2) 0.004(2)
C(30) 0.035(2) 0.022(2) 0.054(3) 0.003(2) -0.002(2) 0.003(2)
C(31) 0.032(2) 0.013(2) 0.044(3) 0.000(2) 0.000(2) -0.002(2)
C(32) 0.035(3) 0.041(3) 0.057(4) 0.014(2) -0.016(2) -0.046(3)
C(33) 0.047(3) 0.042(3) 0.033(3) 0.011(2) 0.018(2) -0.004(2)
C(34) 0.052(3) 0.034(3) 0.048(3) -0.001(2) 0.006(2) 0.016(2)
C(35) 0.046(3) 0.037(3) 0.030(2) 0.006(2) -0.010(2) 0.000(2)
C(36) 0.026(2) 0.023(2) 0.024(2) 0.0042(19) 0.0028(19) -0.0035(19)
C(37) 0.038(2) 0.027(2) 0.037(3) -0.002(2) 0.004(2) -0.008(2)
C(38) 0.052(3) 0.032(3) 0.050(3) -0.011(2) -0.009(3) -0.012(2)
C(39) 0.045(3) 0.039(3) 0.038(3) 0.003(2) 0.001(2) -0.019(2)
C(40) 0.042(3) 0.042(3) 0.025(2) 0.001(2) 0.001(2) -0.014(2)
C(41) 0.028(2) 0.022(2) 0.026(2) 0.006(2) 0.0013(19) -0.0043(19)
C(42) 0.021(2) 0.035(3) 0.034(2) -0.005(2) 0.006(2) -0.004(2)
C(43) 0.038(2) 0.028(2) 0.028(2) -0.005(2) 0.003(2) 0.004(2)
C(44) 0.061(3) 0.049(3) 0.020(2) -0.002(3) 0.015(2) 0.001(2)
C(45) 0.025(2) 0.050(3) 0.036(3) 0.007(2) 0.009(2) -0.014(2)
C(46) 0.021(2) 0.050(3) 0.036(3) 0.005(2) 0.001(2) -0.010(2)
C(47) 0.024(2) 0.050(3) 0.047(3) -0.006(2) 0.003(2) -0.018(2)
C(48) 0.030(2) 0.037(3) 0.036(2) -0.010(2) 0.008(2) -0.012(2)
C(49) 0.045(3) 0.039(3) 0.021(2) -0.006(2) 0.004(2) -0.004(2)
C(50) 0.062(4) 0.105(6) 0.048(3) -0.058(4) 0.030(3) -0.017(4)

loop_
_atom_type_symbol
_atom_type_description
_atom_type_scat_dispersion_real
_atom_type_scat_dispersion_imag
_atom_type_scat_source
C C 0.003 0.002
;
International Tables for Crystallography
(1992, Vol. C, Tables 4.2.6.8 and 6.1.1.4)
;
H H 0.000 0.000
;
International Tables for Crystallography
(1992, Vol. C, Table 6.1.1.4)
;
Pt Pt -1.703 8.390
;
International Tables for Crystallography
(1992, Vol. C, Tables 4.2.6.8 and 6.1.1.4)
;
Si Si 0.082 0.070
;
International Tables for Crystallography
(1992, Vol. C, Tables 4.2.6.8 and 6.1.1.4)
;
S S 0.125 0.123
;
International Tables for Crystallography
(1992, Vol. C, Tables 4.2.6.8 and 6.1.1.4)
;

loop_
_geom_angle_atom_site_label_1
_geom_angle_atom_site_label_2
_geom_angle_atom_site_label_3
_geom_angle
_geom_angle_publ_flag
S(1) Pt(1) S(2) 94.31(4) yes
S(1) Pt(1) Si(1) 89.36(4) yes
S(1) Pt(1) Si(2) 90.38(4) yes
S(1) Pt(1) Si(3) 178.11(5) yes
S(1) Pt(1) Si(4) 96.10(4) yes
S(2) Pt(1) Si(1) 86.73(4) yes
S(2) Pt(1) Si(2) 169.00(4) yes
S(2) Pt(1) Si(3) 87.28(4) yes
S(2) Pt(1) Si(4) 100.94(5) yes
Si(1) Pt(1) Si(2) 83.38(5) yes
Si(1) Pt(1) Si(3) 89.73(4) yes
Si(1) Pt(1) Si(4) 170.18(4) yes
Si(2) Pt(1) Si(3) 87.87(5) yes
Si(2) Pt(1) Si(4) 88.42(5) yes
Si(3) Pt(1) Si(4) 84.57(5) yes
S(3) Pt(2) S(4) 89.03(4) yes
S(3) Pt(2) Si(5) 99.21(4) yes
S(3) Pt(2) Si(6) 176.68(5) yes
S(3) Pt(2) Si(7) 91.32(4) yes
S(3) Pt(2) Si(8) 88.93(4) yes
S(4) Pt(2) Si(5) 90.05(5) yes
S(4) Pt(2) Si(6) 91.43(5) yes
S(4) Pt(2) Si(7) 177.69(5) yes
S(4) Pt(2) Si(8) 98.53(5) yes
Si(5) Pt(2) Si(6) 84.08(5) yes
Si(5) Pt(2) Si(7) 87.64(4) yes
Si(5) Pt(2) Si(8) 168.30(4) yes
Si(6) Pt(2) Si(7) 88.36(4) yes
Si(6) Pt(2) Si(8) 87.75(4) yes
Si(7) Pt(2) Si(8) 83.76(4) yes
Pt(1) S(1) C(21) 114.71(18) yes
Pt(1) S(1) C(24) 114.6(2) yes
C(21) S(1) C(24) 97.4(2) yes
Pt(1) S(2) C(23) 113.40(18) yes
Pt(1) S(2) C(25) 117.6(2) yes
C(23) S(2) C(25) 99.0(2) yes
Pt(2) S(3) C(46) 108.7(2) yes
Pt(2) S(3) C(49) 116.39(19) yes
C(46) S(3) C(49) 101.0(2) yes
Pt(2) S(4) C(48) 107.95(19) yes
Pt(2) S(4) C(50) 115.4(2) yes
C(48) S(4) C(50) 101.6(2) yes
Pt(1) Si(1) C(1) 108.43(17) yes
Pt(1) Si(1) C(7) 120.3(2) yes
Pt(1) Si(1) C(8) 116.30(18) yes
C(1) Si(1) C(7) 106.4(2) yes
C(1) Si(1) C(8) 102.6(2) yes
C(7) Si(1) C(8) 101.1(2) yes
Pt(1) Si(2) C(6) 110.30(16) yes
Pt(1) Si(2) C(9) 119.09(18) yes
Pt(1) Si(2) C(10) 112.74(17) yes
C(6) Si(2) C(9) 106.8(2) yes
C(6) Si(2) C(10) 102.0(2) yes
C(9) Si(2) C(10) 104.4(2) yes
Pt(1) Si(3) C(11) 109.78(17) yes
Pt(1) Si(3) C(17) 114.55(18) yes
Pt(1) Si(3) C(18) 118.2(2) yes
C(11) Si(3) C(17) 103.1(2) yes
C(11) Si(3) C(18) 108.1(2) yes
C(17) Si(3) C(18) 101.7(2) yes
Pt(1) Si(4) C(16) 107.02(18) yes
Pt(1) Si(4) C(19) 117.8(2) yes
Pt(1) Si(4) C(20) 121.3(2) yes
C(16) Si(4) C(19) 105.2(2) yes
C(16) Si(4) C(20) 103.5(2) yes
C(19) Si(4) C(20) 100.2(2) yes
Pt(2) Si(5) C(26) 107.27(18) yes
Pt(2) Si(5) C(32) 119.6(2) yes
Pt(2) Si(5) C(33) 121.8(2) yes
C(26) Si(5) C(32) 101.2(2) yes
C(26) Si(5) C(33) 105.8(2) yes
C(32) Si(5) C(33) 98.8(2) yes
Pt(2) Si(6) C(31) 109.21(17) yes
Pt(2) Si(6) C(34) 112.28(19) yes
Pt(2) Si(6) C(35) 118.48(19) yes
C(31) Si(6) C(34) 104.5(2) yes
C(31) Si(6) C(35) 107.0(2) yes
C(34) Si(6) C(35) 104.4(2) yes
Pt(2) Si(7) C(36) 110.35(16) yes
Pt(2) Si(7) C(42) 119.83(19) yes
Pt(2) Si(7) C(43) 111.51(17) yes
C(36) Si(7) C(42) 106.4(2) yes
C(36) Si(7) C(43) 102.2(2) yes
C(42) Si(7) C(43) 105.0(2) yes
Pt(2) Si(8) C(41) 107.40(18) yes
Pt(2) Si(8) C(44) 121.8(2) yes
Pt(2) Si(8) C(45) 117.76(19) yes
C(41) Si(8) C(44) 106.4(2) yes
C(41) Si(8) C(45) 101.0(2) yes
C(44) Si(8) C(45) 100.2(2) yes
Si(1) C(1) C(2) 122.9(4) yes
Si(1) C(1) C(6) 117.7(3) yes
C(2) C(1) C(6) 119.3(4) yes
C(1) C(2) C(3) 120.7(5) yes
C(2) C(3) C(4) 120.6(5) yes
C(3) C(4) C(5) 119.3(5) yes
C(4) C(5) C(6) 121.2(5) yes
Si(2) C(6) C(1) 119.6(3) yes
Si(2) C(6) C(5) 121.4(4) yes
C(1) C(6) C(5) 118.9(4) yes
Si(3) C(11) C(12) 121.7(4) yes
Si(3) C(11) C(16) 119.6(3) yes
C(12) C(11) C(16) 118.6(5) yes
C(11) C(12) C(13) 121.3(6) yes
C(12) C(13) C(14) 120.1(5) yes
C(13) C(14) C(15) 119.9(6) yes
C(14) C(15) C(16) 120.6(6) yes
Si(4) C(16) C(11) 118.9(3) yes
Si(4) C(16) C(15) 121.7(4) yes
C(11) C(16) C(15) 119.4(4) yes
S(1) C(21) C(22) 116.4(3) yes
C(21) C(22) C(23) 113.4(4) yes
S(2) C(23) C(22) 115.9(3) yes
Si(5) C(26) C(27) 123.1(4) yes
Si(5) C(26) C(31) 117.5(4) yes
C(27) C(26) C(31) 119.3(4) yes
C(26) C(27) C(28) 121.2(6) yes
C(27) C(28) C(29) 120.3(6) yes
C(28) C(29) C(30) 120.3(5) yes
C(29) C(30) C(31) 120.4(6) yes
Si(6) C(31) C(26) 121.1(3) yes
Si(6) C(31) C(30) 120.2(4) yes
C(26) C(31) C(30) 118.6(5) yes
Si(7) C(36) C(37) 121.4(4) yes
Si(7) C(36) C(41) 118.8(3) yes
C(37) C(36) C(41) 119.7(4) yes
C(36) C(37) C(38) 121.0(5) yes
C(37) C(38) C(39) 120.1(6) yes
C(38) C(39) C(40) 119.0(5) yes
C(39) C(40) C(41) 123.1(5) yes
Si(8) C(41) C(36) 119.2(3) yes
Si(8) C(41) C(40) 123.5(4) yes
C(36) C(41) C(40) 117.1(4) yes
S(3) C(46) C(47) 119.4(4) yes
C(46) C(47) C(48) 117.5(4) yes
S(4) C(48) C(47) 117.5(4) yes
C(90) C(89) C(94) 119.9(6) yes
C(90) C(89) C(102) 20.5(9) yes
C(90) C(89) C(103) 119.8(9) yes
C(94) C(89) C(102) 124.1(9) yes
C(94) C(89) C(103) 14.2(7) yes
C(102) C(89) C(103) 118.3(12) yes
C(89) C(90) C(91) 119.9(7) yes
C(89) C(90) C(101) 139.2(12) yes
C(89) C(90) C(102) 21.4(9) yes
C(91) C(90) C(101) 22.8(8) yes
C(91) C(90) C(102) 124.2(11) yes
C(101) C(90) C(102) 135.4(16) yes
C(90) C(91) C(92) 120.2(7) yes
C(90) C(91) C(101) 24.2(8) yes
C(90) C(91) C(106) 152.2(12) yes
C(92) C(91) C(101) 140.5(12) yes
C(92) C(91) C(106) 32.1(10) yes
C(101) C(91) C(106) 168.2(19) yes
C(91) C(92) C(93) 119.9(6) yes
C(91) C(92) C(104) 109.3(6) yes
C(91) C(92) C(105) 150.7(14) yes
C(91) C(92) C(106) 22.8(7) yes
C(93) C(92) C(104) 10.8(4) yes
C(93) C(92) C(105) 31.8(11) yes
C(93) C(92) C(106) 142.7(9) yes
C(104) C(92) C(105) 42.6(12) yes
C(104) C(92) C(106) 132.1(9) yes
C(105) C(92) C(106) 171.1(19) yes
C(92) C(93) C(94) 119.9(7) yes
C(92) C(93) C(103) 104.2(6) yes
C(92) C(93) C(104) 133.2(18) yes
C(92) C(93) C(105) 15.1(5) yes
C(94) C(93) C(103) 17.1(4) yes
C(94) C(93) C(104) 15.9(17) yes
C(94) C(93) C(105) 134.7(9) yes
C(103) C(93) C(104) 29.2(15) yes
C(103) C(93) C(105) 119.2(8) yes
C(104) C(93) C(105) 148.3(19) yes
C(89) C(94) C(93) 120.2(7) yes
C(89) C(94) C(103) 21.1(12) yes
C(89) C(94) C(104) 126.3(9) yes
C(93) C(94) C(103) 119.3(13) yes
C(93) C(94) C(104) 7.1(7) yes
C(103) C(94) C(104) 123.2(14) yes
C(96) C(95) C(100) 120.0(8) yes
C(96) C(95) C(110) 3.6(7) yes
C(96) C(95) C(111) 106.6(16) yes
C(100) C(95) C(110) 123.5(10) yes
C(100) C(95) C(111) 15.1(13) yes
C(110) C(95) C(111) 109.9(18) yes
C(95) C(96) C(97) 120.0(8) yes
C(95) C(96) C(109) 137.9(10) yes
C(95) C(96) C(110) 14(2) yes
C(95) C(96) C(111) 17.6(6) yes
C(97) C(96) C(109) 18.0(6) yes
C(97) C(96) C(110) 134(3) yes
C(97) C(96) C(111) 102.6(7) yes
C(109) C(96) C(110) 152(3) yes
C(109) C(96) C(111) 120.5(10) yes
C(110) C(96) C(111) 31(2) yes
C(96) C(97) C(98) 120.0(7) yes
C(96) C(97) C(108) 148.8(10) yes
C(96) C(97) C(109) 47.0(15) yes
C(96) C(97) C(110) 7.4(5) yes
C(98) C(97) C(108) 29.2(8) yes
C(98) C(97) C(109) 166.0(19) yes
C(98) C(97) C(110) 112.6(7) yes
C(108) C(97) C(109) 162.2(18) yes
C(108) C(97) C(110) 141.5(10) yes
C(109) C(97) C(110) 54.4(15) yes
C(97) C(98) C(99) 120.0(7) yes
C(97) C(98) C(107) 144.5(15) yes
C(97) C(98) C(108) 37.4(11) yes
C(97) C(98) C(112) 101.8(7) yes
C(99) C(98) C(107) 24.5(12) yes
C(99) C(98) C(108) 156.8(14) yes
C(99) C(98) C(112) 18.2(5) yes
C(107) C(98) C(108) 173.8(18) yes
C(107) C(98) C(112) 42.8(12) yes
C(108) C(98) C(112) 138.9(13) yes
C(98) C(99) C(100) 120.0(7) yes
C(98) C(99) C(107) 18.1(8) yes
C(98) C(99) C(112) 118.2(13) yes
C(100) C(99) C(107) 138.1(11) yes
C(100) C(99) C(112) 4.4(10) yes
C(107) C(99) C(112) 136.3(16) yes
C(95) C(100) C(99) 120.0(6) yes
C(95) C(100) C(111) 8.4(8) yes
C(95) C(100) C(112) 118.4(10) yes
C(99) C(100) C(111) 112.5(9) yes
C(99) C(100) C(112) 3.6(8) yes
C(111) C(100) C(112) 110.8(13) yes
C(90) C(101) C(91) 132.9(14) yes
C(90) C(101) C(102) 21.5(8) yes
C(90) C(101) C(106) 132.2(12) yes
C(91) C(101) C(102) 122.7(12) yes
C(91) C(101) C(106) 5.6(9) yes
C(102) C(101) C(106) 119.9(9) yes
C(89) C(102) C(90) 138.0(16) yes
C(89) C(102) C(101) 141.2(10) yes
C(89) C(102) C(103) 33.1(8) yes
C(90) C(102) C(101) 23.1(8) yes
C(90) C(102) C(103) 133.3(10) yes
C(101) C(102) C(103) 120.3(7) yes
C(89) C(103) C(93) 130.5(11) yes
C(89) C(103) C(94) 144.7(19) yes
C(89) C(103) C(102) 28.6(7) yes
C(89) C(103) C(104) 138.7(13) yes
C(93) C(103) C(94) 43.7(10) yes
C(93) C(103) C(102) 111.0(7) yes
C(93) C(103) C(104) 8.9(5) yes
C(94) C(103) C(102) 147.9(17) yes
C(94) C(103) C(104) 35.9(10) yes
C(102) C(103) C(104) 119.9(8) yes
C(92) C(104) C(93) 36.0(15) yes
C(92) C(104) C(94) 124.1(9) yes
C(92) C(104) C(103) 106.0(7) yes
C(92) C(104) C(105) 13.9(4) yes
C(93) C(104) C(94) 157(2) yes
C(93) C(104) C(103) 142(2) yes
C(93) C(104) C(105) 22.1(14) yes
C(94) C(104) C(103) 20.9(5) yes
C(94) C(104) C(105) 137.3(11) yes
C(103) C(104) C(105) 119.9(8) yes
C(92) C(105) C(93) 133.1(14) yes
C(92) C(105) C(104) 123.5(13) yes
C(92) C(105) C(106) 5.7(12) yes
C(93) C(105) C(104) 9.5(5) yes
C(93) C(105) C(106) 129.8(8) yes
C(104) C(105) C(106) 120.3(7) yes
C(91) C(106) C(92) 125.1(15) yes
C(91) C(106) C(101) 6.2(10) yes
C(91) C(106) C(105) 123.0(13) yes
C(92) C(106) C(101) 121.7(11) yes
C(92) C(106) C(105) 3.1(6) yes
C(101) C(106) C(105) 119.8(8) yes
C(98) C(107) C(99) 137.3(19) yes
C(98) C(107) C(108) 3.3(9) yes
C(98) C(107) C(112) 118.9(15) yes
C(99) C(107) C(108) 138.3(13) yes
C(99) C(107) C(112) 18.4(8) yes
C(108) C(107) C(112) 120.0(10) yes
C(97) C(108) C(98) 113.4(15) yes
C(97) C(108) C(107) 114.4(11) yes
C(97) C(108) C(109) 6.0(6) yes
C(98) C(108) C(107) 2.9(8) yes
C(98) C(108) C(109) 119.0(14) yes
C(107) C(108) C(109) 119.9(10) yes
C(96) C(109) C(97) 115.1(17) yes
C(96) C(109) C(108) 125.8(10) yes
C(96) C(109) C(110) 5.7(6) yes
C(97) C(109) C(108) 11.8(12) yes
C(97) C(109) C(110) 109.4(17) yes
C(108) C(109) C(110) 120.1(10) yes
C(95) C(110) C(96) 162(3) yes
C(95) C(110) C(97) 123.9(11) yes
C(95) C(110) C(109) 139.9(12) yes
C(95) C(110) C(111) 20.3(7) yes
C(96) C(110) C(97) 39(2) yes
C(96) C(110) C(109) 23(2) yes
C(96) C(110) C(111) 143(3) yes
C(97) C(110) C(109) 16.2(5) yes
C(97) C(110) C(111) 103.8(9) yes
C(109) C(110) C(111) 120.0(11) yes
C(95) C(111) C(96) 55.8(14) yes
C(95) C(111) C(100) 157(2) yes
C(95) C(111) C(110) 49.8(14) yes
C(95) C(111) C(112) 166.9(18) yes
C(96) C(111) C(100) 144.3(12) yes
C(96) C(111) C(110) 6.2(6) yes
C(96) C(111) C(112) 113.7(8) yes
C(100) C(111) C(110) 150.4(13) yes
C(100) C(111) C(112) 31.2(8) yes
C(110) C(111) C(112) 119.9(10) yes
C(98) C(112) C(99) 43.6(10) yes
C(98) C(112) C(100) 139.5(12) yes
C(98) C(112) C(107) 18.3(5) yes
C(98) C(112) C(111) 101.9(7) yes
C(99) C(112) C(100) 172.0(19) yes
C(99) C(112) C(107) 25.3(10) yes
C(99) C(112) C(111) 145.3(15) yes
C(100) C(112) C(107) 157.3(14) yes
C(100) C(112) C(111) 38.0(9) yes
C(107) C(112) C(111) 120.2(9) yes
C(1) C(2) H(1) 120.2 no
C(3) C(2) H(1) 119.1 no
C(2) C(3) H(2) 119.6 no
C(4) C(3) H(2) 119.8 no
C(3) C(4) H(3) 119.8 no
C(5) C(4) H(3) 120.9 no
C(4) C(5) H(4) 119.4 no
C(6) C(5) H(4) 119.3 no
Si(1) C(7) H(5) 109.9 no
Si(1) C(7) H(6) 109.4 no
Si(1) C(7) H(7) 109.0 no
H(5) C(7) H(6) 109.5 no
H(5) C(7) H(7) 109.5 no
H(6) C(7) H(7) 109.5 no
Si(1) C(8) H(8) 109.5 no
Si(1) C(8) H(9) 109.5 no
Si(1) C(8) H(10) 109.4 no
H(8) C(8) H(9) 109.5 no
H(8) C(8) H(10) 109.5 no
H(9) C(8) H(10) 109.5 no
Si(2) C(9) H(11) 108.8 no
Si(2) C(9) H(12) 110.0 no
Si(2) C(9) H(13) 109.6 no
H(11) C(9) H(12) 109.5 no
H(11) C(9) H(13) 109.5 no
H(12) C(9) H(13) 109.5 no
Si(2) C(10) H(14) 109.7 no
Si(2) C(10) H(15) 109.3 no
Si(2) C(10) H(16) 109.4 no
H(14) C(10) H(15) 109.5 no
H(14) C(10) H(16) 109.5 no
H(15) C(10) H(16) 109.5 no
C(11) C(12) H(17) 119.2 no
C(13) C(12) H(17) 119.5 no
C(12) C(13) H(18) 120.0 no
C(14) C(13) H(18) 120.0 no
C(13) C(14) H(19) 119.7 no
C(15) C(14) H(19) 120.5 no
C(14) C(15) H(20) 120.0 no
C(16) C(15) H(20) 119.3 no
Si(3) C(17) H(21) 109.4 no
Si(3) C(17) H(22) 109.5 no
Si(3) C(17) H(23) 109.6 no
H(21) C(17) H(22) 109.5 no
H(21) C(17) H(23) 109.5 no
H(22) C(17) H(23) 109.5 no
Si(3) C(18) H(24) 110.0 no
Si(3) C(18) H(25) 109.5 no
Si(3) C(18) H(26) 109.0 no
H(24) C(18) H(25) 109.5 no
H(24) C(18) H(26) 109.5 no
H(25) C(18) H(26) 109.5 no
Si(4) C(19) H(27) 109.4 no
Si(4) C(19) H(28) 109.3 no
Si(4) C(19) H(29) 109.7 no
H(27) C(19) H(28) 109.5 no
H(27) C(19) H(29) 109.5 no
H(28) C(19) H(29) 109.5 no
Si(4) C(20) H(30) 109.0 no
Si(4) C(20) H(31) 109.9 no
Si(4) C(20) H(32) 109.5 no
H(30) C(20) H(31) 109.5 no
H(30) C(20) H(32) 109.5 no
H(31) C(20) H(32) 109.5 no
S(1) C(21) H(33) 107.8 no
S(1) C(21) H(34) 107.6 no
C(22) C(21) H(33) 107.1 no
C(22) C(21) H(34) 108.4 no
H(33) C(21) H(34) 109.5 no
C(21) C(22) H(35) 108.8 no
C(21) C(22) H(36) 108.1 no
C(23) C(22) H(35) 109.0 no
C(23) C(22) H(36) 108.1 no
H(35) C(22) H(36) 109.5 no
S(2) C(23) H(37) 108.0 no
S(2) C(23) H(38) 107.8 no
C(22) C(23) H(37) 108.1 no
C(22) C(23) H(38) 107.4 no
H(37) C(23) H(38) 109.4 no
S(1) C(24) H(39) 110.2 no
S(1) C(24) H(40) 109.4 no
S(1) C(24) H(41) 108.8 no
H(39) C(24) H(40) 109.5 no
H(39) C(24) H(41) 109.5 no
H(40) C(24) H(41) 109.5 no
S(2) C(25) H(42) 109.9 no
S(2) C(25) H(43) 109.3 no
S(2) C(25) H(44) 109.1 no
H(42) C(25) H(43) 109.5 no
H(42) C(25) H(44) 109.5 no
H(43) C(25) H(44) 109.5 no
C(26) C(27) H(45) 119.3 no
C(28) C(27) H(45) 119.5 no
C(27) C(28) H(46) 120.2 no
C(29) C(28) H(46) 119.5 no
C(28) C(29) H(47) 119.9 no
C(30) C(29) H(47) 119.8 no
C(29) C(30) H(48) 119.9 no
C(31) C(30) H(48) 119.7 no
Si(5) C(32) H(49) 109.5 no
Si(5) C(32) H(50) 109.7 no
Si(5) C(32) H(51) 109.2 no
H(49) C(32) H(50) 109.5 no
H(49) C(32) H(51) 109.5 no
H(50) C(32) H(51) 109.5 no
Si(5) C(33) H(52) 108.9 no
Si(5) C(33) H(53) 110.5 no
Si(5) C(33) H(54) 109.0 no
H(52) C(33) H(53) 109.5 no
H(52) C(33) H(54) 109.5 no
H(53) C(33) H(54) 109.5 no
Si(6) C(34) H(55) 109.3 no
Si(6) C(34) H(56) 109.7 no
Si(6) C(34) H(57) 109.4 no
H(55) C(34) H(56) 109.5 no
H(55) C(34) H(57) 109.5 no
H(56) C(34) H(57) 109.5 no
Si(6) C(35) H(58) 110.0 no
Si(6) C(35) H(59) 109.0 no
Si(6) C(35) H(60) 109.4 no
H(58) C(35) H(59) 109.5 no
H(58) C(35) H(60) 109.5 no
H(59) C(35) H(60) 109.5 no
C(36) C(37) H(61) 119.0 no
C(38) C(37) H(61) 120.0 no
C(37) C(38) H(62) 119.9 no
C(39) C(38) H(62) 119.9 no
C(38) C(39) H(63) 120.3 no
C(40) C(39) H(63) 120.7 no
C(39) C(40) H(64) 118.7 no
C(41) C(40) H(64) 118.2 no
Si(7) C(42) H(65) 109.2 no
Si(7) C(42) H(66) 109.9 no
Si(7) C(42) H(67) 109.3 no
H(65) C(42) H(66) 109.5 no
H(65) C(42) H(67) 109.5 no
H(66) C(42) H(67) 109.5 no
Si(7) C(43) H(68) 109.6 no
Si(7) C(43) H(69) 109.2 no
Si(7) C(43) H(70) 109.6 no
H(68) C(43) H(69) 109.5 no
H(68) C(43) H(70) 109.5 no
H(69) C(43) H(70) 109.5 no
Si(8) C(44) H(71) 110.0 no
Si(8) C(44) H(72) 109.6 no
Si(8) C(44) H(73) 108.9 no
H(71) C(44) H(72) 109.5 no
H(71) C(44) H(73) 109.5 no
H(72) C(44) H(73) 109.5 no
Si(8) C(45) H(74) 109.7 no
Si(8) C(45) H(75) 109.2 no
Si(8) C(45) H(76) 109.5 no
H(74) C(45) H(75) 109.5 no
H(74) C(45) H(76) 109.5 no
H(75) C(45) H(76) 109.5 no
S(3) C(46) H(77) 106.8 no
S(3) C(46) H(78) 106.8 no
C(47) C(46) H(77) 107.4 no
C(47) C(46) H(78) 106.7 no
H(77) C(46) H(78) 109.5 no
C(46) C(47) H(79) 107.3 no
C(46) C(47) H(80) 107.7 no
C(48) C(47) H(79) 107.3 no
C(48) C(47) H(80) 107.4 no
H(79) C(47) H(80) 109.5 no
S(4) C(48) H(81) 107.3 no
S(4) C(48) H(82) 107.4 no
C(47) C(48) H(81) 107.8 no
C(47) C(48) H(82) 107.3 no
H(81) C(48) H(82) 109.5 no
S(3) C(49) H(83) 109.5 no
S(3) C(49) H(84) 109.5 no
S(3) C(49) H(85) 109.4 no
H(83) C(49) H(84) 109.5 no
H(83) C(49) H(85) 109.5 no
H(84) C(49) H(85) 109.5 no
S(4) C(50) H(86) 110.5 no
S(4) C(50) H(87) 108.6 no
S(4) C(50) H(88) 109.3 no
H(86) C(50) H(87) 109.5 no
H(86) C(50) H(88) 109.5 no
H(87) C(50) H(88) 109.5 no

loop_
_geom_bond_atom_site_label_1
_geom_bond_atom_site_label_2
_geom_bond_distance
_geom_bond_publ_flag
Pt(1) S(1) 2.5107(12) yes
Pt(1) S(2) 2.4979(13) yes
Pt(1) Si(1) 2.4774(15) yes
Pt(1) Si(2) 2.3746(15) yes
Pt(1) Si(3) 2.3692(14) yes
Pt(1) Si(4) 2.4784(16) yes
Pt(2) S(3) 2.5008(12) yes
Pt(2) S(4) 2.4831(16) yes
Pt(2) Si(5) 2.4758(16) yes
Pt(2) Si(6) 2.3622(14) yes
Pt(2) Si(7) 2.3679(13) yes
Pt(2) Si(8) 2.4815(15) yes
S(1) C(21) 1.823(4) yes
S(1) C(24) 1.813(5) yes
S(2) C(23) 1.806(4) yes
S(2) C(25) 1.817(6) yes
S(3) C(46) 1.801(5) yes
S(3) C(49) 1.802(5) yes
S(4) C(48) 1.820(5) yes
S(4) C(50) 1.815(8) yes
Si(1) C(1) 1.896(5) yes
Si(1) C(7) 1.896(6) yes
Si(1) C(8) 1.883(5) yes
Si(2) C(6) 1.898(5) yes
Si(2) C(9) 1.893(5) yes
Si(2) C(10) 1.874(5) yes
Si(3) C(11) 1.894(5) yes
Si(3) C(17) 1.890(6) yes
Si(3) C(18) 1.888(5) yes
Si(4) C(16) 1.903(4) yes
Si(4) C(19) 1.895(6) yes
Si(4) C(20) 1.927(6) yes
Si(5) C(26) 1.900(5) yes
Si(5) C(32) 1.881(6) yes
Si(5) C(33) 1.912(6) yes
Si(6) C(31) 1.884(5) yes
Si(6) C(34) 1.903(7) yes
Si(6) C(35) 1.891(5) yes
Si(7) C(36) 1.889(5) yes
Si(7) C(42) 1.897(5) yes
Si(7) C(43) 1.885(5) yes
Si(8) C(41) 1.880(5) yes
Si(8) C(44) 1.903(6) yes
Si(8) C(45) 1.909(6) yes
C(1) C(2) 1.393(7) yes
C(1) C(6) 1.406(7) yes
C(2) C(3) 1.386(8) yes
C(3) C(4) 1.389(9) yes
C(4) C(5) 1.377(8) yes
C(5) C(6) 1.407(7) yes
C(11) C(12) 1.406(7) yes
C(11) C(16) 1.407(8) yes
C(12) C(13) 1.378(9) yes
C(13) C(14) 1.388(11) yes
C(14) C(15) 1.391(8) yes
C(15) C(16) 1.405(8) yes
C(21) C(22) 1.539(8) yes
C(22) C(23) 1.521(8) yes
C(26) C(27) 1.413(8) yes
C(26) C(31) 1.389(8) yes
C(27) C(28) 1.370(8) yes
C(28) C(29) 1.376(10) yes
C(29) C(30) 1.385(9) yes
C(30) C(31) 1.431(7) yes
C(36) C(37) 1.394(7) yes
C(36) C(41) 1.409(7) yes
C(37) C(38) 1.390(9) yes
C(38) C(39) 1.380(10) yes
C(39) C(40) 1.369(8) yes
C(40) C(41) 1.410(8) yes
C(46) C(47) 1.524(8) yes
C(47) C(48) 1.520(8) yes
C(89) C(90) 1.403(13) yes
C(89) C(94) 1.407(11) yes
C(89) C(102) 0.766(15) yes
C(89) C(103) 0.876(13) yes
C(90) C(91) 1.407(12) yes
C(90) C(101) 0.789(13) yes
C(90) C(102) 0.736(15) yes
C(91) C(92) 1.407(12) yes
C(91) C(101) 0.746(15) yes
C(91) C(106) 0.667(14) yes
C(92) C(93) 1.403(13) yes
C(92) C(104) 1.739(13) yes
C(92) C(105) 0.501(14) yes
C(92) C(106) 0.914(13) yes
C(93) C(94) 1.407(11) yes
C(93) C(103) 1.778(12) yes
C(93) C(104) 0.446(13) yes
C(93) C(105) 1.012(14) yes
C(94) C(103) 0.598(12) yes
C(94) C(104) 0.986(13) yes
C(95) C(96) 1.413(12) yes
C(95) C(100) 1.412(12) yes
C(95) C(110) 1.135(14) yes
C(95) C(111) 0.516(15) yes
C(96) C(97) 1.412(13) yes
C(96) C(109) 1.139(15) yes
C(96) C(110) 0.290(15) yes
C(96) C(111) 1.637(13) yes
C(97) C(98) 1.412(13) yes
C(97) C(108) 0.934(16) yes
C(97) C(109) 0.481(16) yes
C(97) C(110) 1.626(15) yes
C(98) C(99) 1.412(12) yes
C(98) C(107) 0.648(15) yes
C(98) C(108) 0.751(14) yes
C(98) C(112) 1.806(13) yes
C(99) C(100) 1.412(12) yes
C(99) C(107) 0.866(15) yes
C(99) C(112) 0.641(15) yes
C(100) C(111) 0.923(15) yes
C(100) C(112) 0.775(15) yes
C(101) C(102) 1.411(15) yes
C(101) C(106) 1.406(15) yes
C(102) C(103) 1.411(15) yes
C(103) C(104) 1.406(14) yes
C(104) C(105) 1.411(14) yes
C(105) C(106) 1.411(15) yes
C(107) C(108) 1.397(16) yes
C(107) C(112) 1.401(16) yes
C(108) C(109) 1.400(18) yes
C(109) C(110) 1.401(17) yes
C(110) C(111) 1.397(16) yes
C(111) C(112) 1.400(18) yes
C(2) H(1) 0.950 no
C(3) H(2) 0.950 no
C(4) H(3) 0.950 no
C(5) H(4) 0.950 no
C(7) H(5) 0.950 no
C(7) H(6) 0.950 no
C(7) H(7) 0.950 no
C(8) H(8) 0.950 no
C(8) H(9) 0.950 no
C(8) H(10) 0.950 no
C(9) H(11) 0.950 no
C(9) H(12) 0.950 no
C(9) H(13) 0.950 no
C(10) H(14) 0.950 no
C(10) H(15) 0.950 no
C(10) H(16) 0.950 no
C(12) H(17) 0.950 no
C(13) H(18) 0.950 no
C(14) H(19) 0.950 no
C(15) H(20) 0.950 no
C(17) H(21) 0.950 no
C(17) H(22) 0.950 no
C(17) H(23) 0.950 no
C(18) H(24) 0.950 no
C(18) H(25) 0.950 no
C(18) H(26) 0.950 no
C(19) H(27) 0.950 no
C(19) H(28) 0.950 no
C(19) H(29) 0.950 no
C(20) H(30) 0.950 no
C(20) H(31) 0.950 no
C(20) H(32) 0.950 no
C(21) H(33) 0.950 no
C(21) H(34) 0.950 no
C(22) H(35) 0.950 no
C(22) H(36) 0.950 no
C(23) H(37) 0.950 no
C(23) H(38) 0.950 no
C(24) H(39) 0.950 no
C(24) H(40) 0.950 no
C(24) H(41) 0.950 no
C(25) H(42) 0.950 no
C(25) H(43) 0.950 no
C(25) H(44) 0.950 no
C(27) H(45) 0.950 no
C(28) H(46) 0.950 no
C(29) H(47) 0.950 no
C(30) H(48) 0.950 no
C(32) H(49) 0.950 no
C(32) H(50) 0.950 no
C(32) H(51) 0.950 no
C(33) H(52) 0.950 no
C(33) H(53) 0.950 no
C(33) H(54) 0.950 no
C(34) H(55) 0.950 no
C(34) H(56) 0.950 no
C(34) H(57) 0.950 no
C(35) H(58) 0.950 no
C(35) H(59) 0.950 no
C(35) H(60) 0.950 no
C(37) H(61) 0.950 no
C(38) H(62) 0.950 no
C(39) H(63) 0.950 no
C(40) H(64) 0.950 no
C(42) H(65) 0.950 no
C(42) H(66) 0.950 no
C(42) H(67) 0.950 no
C(43) H(68) 0.950 no
C(43) H(69) 0.950 no
C(43) H(70) 0.950 no
C(44) H(71) 0.950 no
C(44) H(72) 0.950 no
C(44) H(73) 0.950 no
C(45) H(74) 0.950 no
C(45) H(75) 0.950 no
C(45) H(76) 0.950 no
C(46) H(77) 0.950 no
C(46) H(78) 0.950 no
C(47) H(79) 0.950 no
C(47) H(80) 0.950 no
C(48) H(81) 0.950 no
C(48) H(82) 0.950 no
C(49) H(83) 0.950 no
C(49) H(84) 0.950 no
C(49) H(85) 0.950 no
C(50) H(86) 0.950 no
C(50) H(87) 0.950 no
C(50) H(88) 0.950 no

loop_
_geom_contact_atom_site_label_1
_geom_contact_atom_site_label_2
_geom_contact_distance
_geom_contact_site_symmetry_2
C(29) C(50) 3.539(10) 1_455
C(47) C(93) 3.587(10) 1_556
C(50) C(29) 3.539(10) 1_655
C(90) C(99) 3.563(11) 2_656
C(93) C(47) 3.587(10) 1_554
C(99) C(90) 3.563(11) 2_646
C(99) C(101) 3.435(13) 2_646
C(101) C(99) 3.435(13) 2_656
C(101) C(112) 3.495(15) 2_656
C(112) C(101) 3.495(15) 2_646
S(1) H(76) 3.492 1_554
S(3) H(8) 3.194 1_556
C(1) H(84) 3.331 1_554
C(2) H(72) 3.426 .
C(2) H(75) 3.474 .
C(2) H(84) 3.017 1_554
C(3) H(60) 3.423 1_655
C(3) H(84) 3.468 1_554
C(4) H(60) 3.352 1_655
C(4) H(77) 3.447 1_554
C(5) H(69) 3.165 1_654
C(5) H(77) 3.099 1_554
C(6) H(77) 3.322 1_554
C(7) H(30) 3.588 1_556
C(7) H(39) 3.212 1_556
C(7) H(40) 3.536 1_556
C(7) H(41) 3.582 1_556
C(8) H(64) 3.193 .
C(8) H(68) 3.264 1_554
C(8) H(70) 3.452 1_554
C(8) H(84) 2.961 1_554
C(9) H(33) 3.158 1_655
C(9) H(35) 3.262 1_655
C(9) H(38) 3.092 1_655
C(9) H(69) 3.452 1_654
C(10) H(61) 3.143 1_654
C(10) H(66) 3.551 1_654
C(10) H(69) 3.478 1_654
C(10) H(76) 3.016 1_554
C(10) H(77) 3.177 1_554
C(11) H(37) 3.530 1_655
C(11) H(46) 3.322 2_646
C(11) H(47) 3.372 2_646
C(12) H(37) 3.175 1_655
C(12) H(46) 3.437 2_646
C(12) H(47) 3.037 2_646
C(13) H(37) 2.899 1_655
C(13) H(43) 3.509 1_655
C(13) H(46) 3.268 2_646
C(13) H(47) 3.379 2_646
C(14) H(37) 2.950 1_655
C(14) H(46) 2.978 2_646
C(14) H(51) 3.426 2_746
C(14) H(81) 3.500 2_746
C(15) H(35) 3.506 1_655
C(15) H(37) 3.299 1_655
C(15) H(46) 2.833 2_646
C(16) H(37) 3.575 1_655
C(16) H(46) 3.024 2_646
C(17) H(47) 3.158 2_646
C(18) H(62) 2.932 1_655
C(18) H(63) 3.294 1_655
C(20) H(35) 3.520 1_655
C(21) H(12) 3.149 1_455
C(21) H(68) 2.954 1_554
C(22) H(12) 3.418 1_455
C(22) H(13) 3.200 1_455
C(23) H(11) 3.520 1_455
C(23) H(13) 3.206 1_455
C(24) H(5) 3.478 1_554
C(24) H(6) 3.087 1_554
C(24) H(75) 3.239 1_554
C(24) H(76) 3.577 1_554
C(27) H(27) 3.470 2_656
C(27) H(44) 3.267 2_656
C(27) H(80) 3.345 1_455
C(27) H(81) 3.469 1_455
C(28) H(27) 3.317 2_656
C(28) H(44) 2.967 2_656
C(28) H(81) 3.242 1_455
C(28) H(87) 3.126 1_455
C(29) H(22) 3.128 2_656
C(29) H(23) 3.419 2_656
C(29) H(44) 3.346 2_656
C(29) H(86) 3.561 1_455
C(29) H(87) 2.722 1_455
C(30) H(87) 3.214 1_455
C(32) H(19) 3.354 2_756
C(33) H(58) 3.583 1_556
C(34) H(18) 3.506 2_756
C(35) H(2) 3.467 1_455
C(35) H(3) 3.017 1_455
C(36) H(34) 3.539 1_556
C(37) H(14) 3.375 1_456
C(37) H(34) 3.220 1_556
C(38) H(24) 3.554 1_455
C(38) H(26) 3.239 1_455
C(38) H(34) 3.300 1_556
C(39) H(9) 3.375 .
C(39) H(24) 3.384 1_455
C(39) H(40) 3.323 1_556
C(40) H(9) 3.072 .
C(40) H(40) 3.319 1_556
C(42) H(15) 3.370 1_456
C(42) H(78) 3.284 1_455
C(42) H(80) 3.092 1_455
C(42) H(86) 3.208 1_455
C(43) H(4) 3.054 1_456
C(43) H(8) 3.310 1_556
C(43) H(10) 3.440 1_556
C(43) H(12) 3.226 1_456
C(43) H(33) 3.219 1_556
C(44) H(83) 3.581 1_554
C(44) H(84) 3.425 1_554
C(44) H(85) 3.330 1_554
C(45) H(1) 3.153 .
C(45) H(16) 3.003 1_556
C(45) H(39) 3.243 1_556
C(46) H(15) 3.192 1_556
C(46) H(16) 3.551 1_556
C(46) H(65) 3.192 1_655
C(47) H(52) 3.425 1_655
C(47) H(65) 3.127 1_655
C(49) H(8) 2.849 1_556
C(49) H(71) 3.419 1_556
C(49) H(72) 3.092 1_556
C(89) H(20) 3.304 2_755
C(89) H(22) 3.139 2_756
C(89) H(28) 3.260 2_755
C(89) H(47) 3.570 1_655
C(89) H(48) 3.120 1_655
C(90) H(22) 3.225 2_756
C(90) H(47) 3.202 1_655
C(90) H(48) 3.441 1_655
C(91) H(47) 3.592 1_655
C(91) H(48) 3.579 1_655
C(91) H(49) 3.454 1_554
C(91) H(87) 3.374 .
C(91) H(88) 3.593 .
C(92) H(48) 3.420 1_655
C(92) H(59) 3.384 1_655
C(92) H(79) 3.083 1_554
C(92) H(81) 3.578 1_554
C(92) H(82) 3.238 1_554
C(92) H(83) 3.283 1_554
C(93) H(48) 3.097 1_655
C(93) H(59) 2.839 1_655
C(93) H(79) 2.863 1_554
C(93) H(81) 3.336 1_554
C(93) H(82) 3.575 1_554
C(94) H(45) 3.186 1_654
C(94) H(48) 2.933 1_655
C(94) H(59) 3.510 1_655
C(95) H(28) 3.539 1_556
C(95) H(29) 3.590 1_556
C(95) H(55) 3.339 2_646
C(95) H(56) 3.439 2_646
C(96) H(5) 3.146 .
C(96) H(17) 3.363 1_455
C(97) H(5) 3.427 .
C(97) H(17) 3.200 1_455
C(97) H(24) 3.493 1_455
C(97) H(25) 3.331 1_455
C(97) H(40) 3.539 1_556
C(98) H(25) 3.529 1_455
C(98) H(35) 3.293 1_556
C(98) H(36) 3.032 1_556
C(99) H(29) 3.373 1_556
C(99) H(36) 3.417 1_556
C(99) H(42) 3.356 1_556
C(99) H(50) 3.360 2_647
C(100) H(29) 3.351 1_556
C(100) H(50) 3.207 2_647
C(100) H(56) 3.288 2_646
C(101) H(47) 3.455 1_655
C(102) H(20) 3.162 2_755
C(102) H(22) 3.226 2_756
C(102) H(47) 3.551 1_655
C(102) H(48) 3.473 1_655
C(103) H(20) 3.510 2_755
C(103) H(28) 3.445 2_755
C(103) H(45) 3.418 1_654
C(103) H(48) 3.141 1_655
C(104) H(45) 3.327 1_654
C(104) H(48) 3.058 1_655
C(104) H(59) 3.007 1_655
C(104) H(79) 3.105 1_554
C(104) H(81) 3.333 1_554
C(105) H(48) 3.321 1_655
C(105) H(59) 3.030 1_655
C(105) H(79) 2.806 1_554
C(105) H(81) 3.492 1_554
C(105) H(82) 3.278 1_554
C(105) H(83) 3.294 1_554
C(106) H(49) 3.346 1_554
C(106) H(73) 3.277 .
C(106) H(82) 3.478 1_554
C(106) H(83) 3.584 1_554
C(106) H(87) 3.342 .
C(106) H(88) 3.312 .
C(107) H(20) 3.529 1_456
C(107) H(29) 3.522 1_556
C(107) H(35) 3.314 1_556
C(107) H(36) 3.005 1_556
C(107) H(42) 3.523 1_556
C(108) H(17) 3.485 1_455
C(108) H(25) 3.099 1_455
C(108) H(35) 3.362 1_556
C(108) H(36) 3.155 1_556
C(108) H(40) 3.519 1_556
C(109) H(5) 3.021 .
C(109) H(17) 3.225 1_455
C(109) H(24) 3.450 1_455
C(109) H(25) 3.501 1_455
C(109) H(40) 3.523 1_556
C(110) H(5) 3.342 .
C(110) H(17) 3.428 1_455
C(110) H(23) 3.570 .
C(111) H(29) 3.477 1_556
C(111) H(55) 3.435 2_646
C(111) H(56) 3.387 2_646
C(112) H(29) 3.330 1_556
C(112) H(50) 3.245 2_647
H(1) C(45) 3.153 .
H(1) H(64) 3.337 .
H(1) H(72) 2.864 .
H(1) H(74) 2.920 .
H(1) H(75) 2.560 .
H(1) H(84) 3.050 1_554
H(2) C(35) 3.467 1_655
H(2) H(59) 3.235 1_655
H(2) H(60) 2.895 1_655
H(2) H(66) 3.320 1_655
H(2) H(72) 3.300 .
H(2) H(74) 3.102 .
H(3) C(35) 3.017 1_655
H(3) H(52) 3.273 1_654
H(3) H(54) 3.350 1_654
H(3) H(58) 2.724 1_655
H(3) H(59) 3.074 1_655
H(3) H(60) 2.755 1_655
H(3) H(79) 3.555 1_554
H(4) C(43) 3.054 1_654
H(4) H(65) 3.576 1_654
H(4) H(68) 3.547 1_654
H(4) H(69) 2.237 1_654
H(4) H(70) 3.110 1_654
H(4) H(77) 3.284 1_554
H(5) C(24) 3.478 1_556
H(5) C(96) 3.146 .
H(5) C(97) 3.427 .
H(5) C(109) 3.021 .
H(5) C(110) 3.342 .
H(5) H(39) 3.281 1_556
H(5) H(40) 3.166 1_556
H(5) H(41) 3.416 1_556
H(5) H(63) 3.434 .
H(5) H(64) 3.553 .
H(6) C(24) 3.087 1_556
H(6) H(30) 3.252 1_556
H(6) H(39) 2.490 1_556
H(6) H(40) 3.088 1_556
H(6) H(41) 3.216 1_556
H(6) H(64) 3.436 .
H(6) H(75) 3.132 .
H(7) H(30) 3.066 1_556
H(7) H(39) 3.434 1_556
H(7) H(41) 3.539 1_556
H(8) S(3) 3.194 1_554
H(8) C(43) 3.310 1_554
H(8) C(49) 2.849 1_554
H(8) H(64) 3.436 .
H(8) H(68) 2.886 1_554
H(8) H(70) 2.873 1_554
H(8) H(84) 2.116 1_554
H(8) H(85) 3.170 1_554
H(9) C(39) 3.375 .
H(9) C(40) 3.072 .
H(9) H(63) 2.940 .
H(9) H(64) 2.280 .
H(9) H(84) 3.108 1_554
H(10) C(43) 3.440 1_554
H(10) H(11) 3.415 1_455
H(10) H(12) 3.287 1_455
H(10) H(68) 2.808 1_554
H(10) H(70) 3.370 1_554
H(11) C(23) 3.520 1_655
H(11) H(10) 3.415 1_655
H(11) H(33) 3.299 1_655
H(11) H(37) 3.547 1_655
H(11) H(38) 2.803 1_655
H(11) H(63) 3.060 1_655
H(12) C(21) 3.149 1_655
H(12) C(22) 3.418 1_655
H(12) C(43) 3.226 1_654
H(12) H(10) 3.287 1_655
H(12) H(33) 2.493 1_655
H(12) H(34) 3.214 1_655
H(12) H(35) 3.084 1_655
H(12) H(38) 3.085 1_655
H(12) H(61) 3.495 1_654
H(12) H(68) 2.935 1_654
H(12) H(69) 2.653 1_654
H(13) C(22) 3.200 1_655
H(13) C(23) 3.206 1_655
H(13) H(33) 3.230 1_655
H(13) H(35) 2.632 1_655
H(13) H(37) 3.043 1_655
H(13) H(38) 2.870 1_655
H(14) C(37) 3.375 1_654
H(14) H(61) 2.470 1_654
H(14) H(66) 3.499 1_654
H(14) H(69) 3.520 1_654
H(14) H(76) 3.372 1_554
H(15) C(42) 3.370 1_654
H(15) C(46) 3.192 1_554
H(15) H(61) 2.975 1_654
H(15) H(65) 3.124 1_654
H(15) H(66) 2.842 1_654
H(15) H(69) 2.810 1_654
H(15) H(74) 3.513 1_554
H(15) H(76) 3.022 1_554
H(15) H(77) 2.517 1_554
H(15) H(78) 3.037 1_554
H(16) C(45) 3.003 1_554
H(16) C(46) 3.551 1_554
H(16) H(74) 3.259 1_554
H(16) H(75) 3.066 1_554
H(16) H(76) 2.284 1_554
H(16) H(77) 3.069 1_554
H(16) H(78) 3.356 1_554
H(17) C(96) 3.363 1_655
H(17) C(97) 3.200 1_655
H(17) C(108) 3.485 1_655
H(17) C(109) 3.225 1_655
H(17) C(110) 3.428 1_655
H(17) H(47) 3.138 2_646
H(18) C(34) 3.506 2_746
H(18) H(37) 3.252 1_655
H(18) H(43) 3.111 1_655
H(18) H(55) 2.728 2_746
H(18) H(57) 3.461 2_746
H(18) H(87) 3.557 2_746
H(19) C(32) 3.354 2_746
H(19) H(37) 3.310 1_655
H(19) H(42) 3.220 1_655
H(19) H(43) 3.322 1_655
H(19) H(46) 3.426 2_646
H(19) H(50) 3.475 2_746
H(19) H(51) 2.502 2_746
H(19) H(81) 3.101 2_746
H(20) C(89) 3.304 2_745
H(20) C(102) 3.162 2_745
H(20) C(103) 3.510 2_745
H(20) C(107) 3.529 1_654
H(20) H(35) 3.561 1_655
H(20) H(46) 3.200 2_646
H(21) H(28) 3.479 1_556
H(21) H(30) 3.480 1_556
H(22) C(29) 3.128 2_646
H(22) C(89) 3.139 2_746
H(22) C(90) 3.225 2_746
H(22) C(102) 3.226 2_746
H(22) H(47) 2.445 2_646
H(23) C(29) 3.419 2_646
H(23) C(110) 3.570 .
H(23) H(47) 3.118 2_646
H(24) C(38) 3.554 1_655
H(24) C(39) 3.384 1_655
H(24) C(97) 3.493 1_655
H(24) C(109) 3.450 1_655
H(24) H(62) 3.011 1_655
H(24) H(63) 2.667 1_655
H(25) C(97) 3.331 1_655
H(25) C(98) 3.529 1_655
H(25) C(108) 3.099 1_655
H(25) C(109) 3.501 1_655
H(25) H(30) 3.522 1_556
H(25) H(31) 3.481 1_556
H(25) H(62) 2.832 1_655
H(25) H(63) 3.503 1_655
H(26) C(38) 3.239 1_655
H(26) H(62) 2.479 1_655
H(26) H(63) 3.242 1_655
H(27) C(27) 3.470 2_646
H(27) C(28) 3.317 2_646
H(27) H(45) 3.160 2_646
H(27) H(46) 2.890 2_646
H(28) C(89) 3.260 2_745
H(28) C(95) 3.539 1_554
H(28) C(103) 3.445 2_745
H(28) H(21) 3.479 1_554
H(29) C(95) 3.590 1_554
H(29) C(99) 3.373 1_554
H(29) C(100) 3.351 1_554
H(29) C(107) 3.522 1_554
H(29) C(111) 3.477 1_554
H(29) C(112) 3.330 1_554
H(30) C(7) 3.588 1_554
H(30) H(6) 3.252 1_554
H(30) H(7) 3.066 1_554
H(30) H(21) 3.480 1_554
H(30) H(25) 3.522 1_554
H(31) H(25) 3.481 1_554
H(31) H(35) 2.965 1_655
H(32) H(35) 3.260 1_655
H(32) H(61) 3.386 1_654
H(32) H(62) 3.394 1_654
H(33) C(9) 3.158 1_455
H(33) C(43) 3.219 1_554
H(33) H(11) 3.299 1_455
H(33) H(12) 2.493 1_455
H(33) H(13) 3.230 1_455
H(33) H(68) 2.348 1_554
H(33) H(69) 3.377 1_554
H(34) C(36) 3.539 1_554
H(34) C(37) 3.220 1_554
H(34) C(38) 3.300 1_554
H(34) H(12) 3.214 1_455
H(34) H(61) 3.469 1_554
H(34) H(68) 2.856 1_554
H(35) C(9) 3.262 1_455
H(35) C(15) 3.506 1_455
H(35) C(20) 3.520 1_455
H(35) C(98) 3.293 1_554
H(35) C(107) 3.314 1_554
H(35) C(108) 3.362 1_554
H(35) H(12) 3.084 1_455
H(35) H(13) 2.632 1_455
H(35) H(20) 3.561 1_455
H(35) H(31) 2.965 1_455
H(35) H(32) 3.260 1_455
H(36) C(98) 3.032 1_554
H(36) C(99) 3.417 1_554
H(36) C(107) 3.005 1_554
H(36) C(108) 3.155 1_554
H(37) C(11) 3.530 1_455
H(37) C(12) 3.175 1_455
H(37) C(13) 2.899 1_455
H(37) C(14) 2.950 1_455
H(37) C(15) 3.299 1_455
H(37) C(16) 3.575 1_455
H(37) H(11) 3.547 1_455
H(37) H(13) 3.043 1_455
H(37) H(18) 3.252 1_455
H(37) H(19) 3.310 1_455
H(38) C(9) 3.092 1_455
H(38) H(11) 2.803 1_455
H(38) H(12) 3.085 1_455
H(38) H(13) 2.870 1_455
H(39) C(7) 3.212 1_554
H(39) C(45) 3.243 1_554
H(39) H(5) 3.281 1_554
H(39) H(6) 2.490 1_554
H(39) H(7) 3.434 1_554
H(39) H(75) 2.579 1_554
H(39) H(76) 3.061 1_554
H(40) C(7) 3.536 1_554
H(40) C(39) 3.323 1_554
H(40) C(40) 3.319 1_554
H(40) C(97) 3.539 1_554
H(40) C(108) 3.519 1_554
H(40) C(109) 3.523 1_554
H(40) H(5) 3.166 1_554
H(40) H(6) 3.088 1_554
H(40) H(63) 3.499 1_554
H(40) H(64) 3.501 1_554
H(40) H(75) 3.204 1_554
H(41) C(7) 3.582 1_554
H(41) H(5) 3.416 1_554
H(41) H(6) 3.216 1_554
H(41) H(7) 3.539 1_554
H(42) C(99) 3.356 1_554
H(42) C(107) 3.523 1_554
H(42) H(19) 3.220 1_455
H(42) H(50) 3.384 2_646
H(43) C(13) 3.509 1_455
H(43) H(18) 3.111 1_455
H(43) H(19) 3.322 1_455
H(43) H(55) 3.449 2_646
H(44) C(27) 3.267 2_646
H(44) C(28) 2.967 2_646
H(44) C(29) 3.346 2_646
H(44) H(45) 3.527 2_646
H(44) H(46) 3.067 2_646
H(45) C(94) 3.186 1_456
H(45) C(103) 3.418 1_456
H(45) C(104) 3.327 1_456
H(45) H(27) 3.160 2_656
H(45) H(44) 3.527 2_656
H(45) H(80) 3.348 1_455
H(45) H(81) 3.351 1_455
H(46) C(11) 3.322 2_656
H(46) C(12) 3.437 2_656
H(46) C(13) 3.268 2_656
H(46) C(14) 2.978 2_656
H(46) C(15) 2.833 2_656
H(46) C(16) 3.024 2_656
H(46) H(19) 3.426 2_656
H(46) H(20) 3.200 2_656
H(46) H(27) 2.890 2_656
H(46) H(44) 3.067 2_656
H(46) H(81) 2.931 1_455
H(46) H(87) 3.341 1_455
H(47) C(11) 3.372 2_656
H(47) C(12) 3.037 2_656
H(47) C(13) 3.379 2_656
H(47) C(17) 3.158 2_656
H(47) C(89) 3.570 1_455
H(47) C(90) 3.202 1_455
H(47) C(91) 3.592 1_455
H(47) C(101) 3.455 1_455
H(47) C(102) 3.551 1_455
H(47) H(17) 3.138 2_656
H(47) H(22) 2.445 2_656
H(47) H(23) 3.118 2_656
H(47) H(87) 2.707 1_455
H(48) C(89) 3.120 1_455
H(48) C(90) 3.441 1_455
H(48) C(91) 3.579 1_455
H(48) C(92) 3.420 1_455
H(48) C(93) 3.097 1_455
H(48) C(94) 2.933 1_455
H(48) C(102) 3.473 1_455
H(48) C(103) 3.141 1_455
H(48) C(104) 3.058 1_455
H(48) C(105) 3.321 1_455
H(48) H(87) 3.489 1_455
H(49) C(91) 3.454 1_556
H(49) C(106) 3.346 1_556
H(50) C(99) 3.360 2_657
H(50) C(100) 3.207 2_657
H(50) C(112) 3.245 2_657
H(50) H(19) 3.475 2_756
H(50) H(42) 3.384 2_656
H(51) C(14) 3.426 2_756
H(51) H(19) 2.502 2_756
H(52) C(47) 3.425 1_455
H(52) H(3) 3.273 1_456
H(52) H(79) 3.218 1_455
H(52) H(80) 2.780 1_455
H(53) H(56) 3.539 1_556
H(53) H(58) 2.965 1_556
H(53) H(71) 3.339 1_556
H(54) H(3) 3.350 1_456
H(54) H(58) 3.467 1_556
H(54) H(71) 3.113 1_556
H(55) C(95) 3.339 2_656
H(55) C(111) 3.435 2_656
H(55) H(18) 2.728 2_756
H(55) H(43) 3.449 2_656
H(56) C(95) 3.439 2_656
H(56) C(100) 3.288 2_656
H(56) C(111) 3.387 2_656
H(56) H(53) 3.539 1_554
H(57) H(18) 3.461 2_756
H(58) C(33) 3.583 1_554
H(58) H(3) 2.724 1_455
H(58) H(53) 2.965 1_554
H(58) H(54) 3.467 1_554
H(59) C(92) 3.384 1_455
H(59) C(93) 2.839 1_455
H(59) C(94) 3.510 1_455
H(59) C(104) 3.007 1_455
H(59) C(105) 3.030 1_455
H(59) H(2) 3.235 1_455
H(59) H(3) 3.074 1_455
H(60) C(3) 3.423 1_455
H(60) C(4) 3.352 1_455
H(60) H(2) 2.895 1_455
H(60) H(3) 2.755 1_455
H(61) C(10) 3.143 1_456
H(61) H(12) 3.495 1_456
H(61) H(14) 2.470 1_456
H(61) H(15) 2.975 1_456
H(61) H(32) 3.386 1_456
H(61) H(34) 3.469 1_556
H(62) C(18) 2.932 1_455
H(62) H(24) 3.011 1_455
H(62) H(25) 2.832 1_455
H(62) H(26) 2.479 1_455
H(62) H(32) 3.394 1_456
H(63) C(18) 3.294 1_455
H(63) H(5) 3.434 .
H(63) H(9) 2.940 .
H(63) H(11) 3.060 1_455
H(63) H(24) 2.667 1_455
H(63) H(25) 3.503 1_455
H(63) H(26) 3.242 1_455
H(63) H(40) 3.499 1_556
H(64) C(8) 3.193 .
H(64) H(1) 3.337 .
H(64) H(5) 3.553 .
H(64) H(6) 3.436 .
H(64) H(8) 3.436 .
H(64) H(9) 2.280 .
H(64) H(40) 3.501 1_556
H(65) C(46) 3.192 1_455
H(65) C(47) 3.127 1_455
H(65) H(4) 3.576 1_456
H(65) H(15) 3.124 1_456
H(65) H(77) 3.003 1_455
H(65) H(78) 2.896 1_455
H(65) H(79) 3.480 1_455
H(65) H(80) 2.393 1_455
H(65) H(86) 3.137 1_455
H(66) C(10) 3.551 1_456
H(66) H(2) 3.320 1_455
H(66) H(14) 3.499 1_456
H(66) H(15) 2.842 1_456
H(66) H(74) 2.977 1_455
H(66) H(77) 3.504 1_455
H(66) H(78) 2.955 1_455
H(66) H(80) 3.408 1_455
H(66) H(86) 3.209 1_455
H(67) H(78) 3.508 1_455
H(67) H(80) 3.072 1_455
H(67) H(86) 2.758 1_455
H(68) C(8) 3.264 1_556
H(68) C(21) 2.954 1_556
H(68) H(4) 3.547 1_456
H(68) H(8) 2.886 1_556
H(68) H(10) 2.808 1_556
H(68) H(12) 2.935 1_456
H(68) H(33) 2.348 1_556
H(68) H(34) 2.856 1_556
H(69) C(5) 3.165 1_456
H(69) C(9) 3.452 1_456
H(69) C(10) 3.478 1_456
H(69) H(4) 2.237 1_456
H(69) H(12) 2.653 1_456
H(69) H(14) 3.520 1_456
H(69) H(15) 2.810 1_456
H(69) H(33) 3.377 1_556
H(70) C(8) 3.452 1_556
H(70) H(4) 3.110 1_456
H(70) H(8) 2.873 1_556
H(70) H(10) 3.370 1_556
H(71) C(49) 3.419 1_554
H(71) H(53) 3.339 1_554
H(71) H(54) 3.113 1_554
H(71) H(83) 3.533 1_554
H(71) H(84) 3.317 1_554
H(71) H(85) 2.887 1_554
H(72) C(2) 3.426 .
H(72) C(49) 3.092 1_554
H(72) H(1) 2.864 .
H(72) H(2) 3.300 .
H(72) H(83) 3.036 1_554
H(72) H(84) 2.718 1_554
H(72) H(85) 3.008 1_554
H(73) C(106) 3.277 .
H(74) H(1) 2.920 .
H(74) H(2) 3.102 .
H(74) H(15) 3.513 1_556
H(74) H(16) 3.259 1_556
H(74) H(66) 2.977 1_655
H(75) C(2) 3.474 .
H(75) C(24) 3.239 1_556
H(75) H(1) 2.560 .
H(75) H(6) 3.132 .
H(75) H(16) 3.066 1_556
H(75) H(39) 2.579 1_556
H(75) H(40) 3.204 1_556
H(76) S(1) 3.492 1_556
H(76) C(10) 3.016 1_556
H(76) C(24) 3.577 1_556
H(76) H(14) 3.372 1_556
H(76) H(15) 3.022 1_556
H(76) H(16) 2.284 1_556
H(76) H(39) 3.061 1_556
H(77) C(4) 3.447 1_556
H(77) C(5) 3.099 1_556
H(77) C(6) 3.322 1_556
H(77) C(10) 3.177 1_556
H(77) H(4) 3.284 1_556
H(77) H(15) 2.517 1_556
H(77) H(16) 3.069 1_556
H(77) H(65) 3.003 1_655
H(77) H(66) 3.504 1_655
H(78) C(42) 3.284 1_655
H(78) H(15) 3.037 1_556
H(78) H(16) 3.356 1_556
H(78) H(65) 2.896 1_655
H(78) H(66) 2.955 1_655
H(78) H(67) 3.508 1_655
H(79) C(92) 3.083 1_556
H(79) C(93) 2.863 1_556
H(79) C(104) 3.105 1_556
H(79) C(105) 2.806 1_556
H(79) H(3) 3.555 1_556
H(79) H(52) 3.218 1_655
H(79) H(65) 3.480 1_655
H(80) C(27) 3.345 1_655
H(80) C(42) 3.092 1_655
H(80) H(45) 3.348 1_655
H(80) H(52) 2.780 1_655
H(80) H(65) 2.393 1_655
H(80) H(66) 3.408 1_655
H(80) H(67) 3.072 1_655
H(81) C(14) 3.500 2_756
H(81) C(27) 3.469 1_655
H(81) C(28) 3.242 1_655
H(81) C(92) 3.578 1_556
H(81) C(93) 3.336 1_556
H(81) C(104) 3.333 1_556
H(81) C(105) 3.492 1_556
H(81) H(19) 3.101 2_756
H(81) H(45) 3.351 1_655
H(81) H(46) 2.931 1_655
H(82) C(92) 3.238 1_556
H(82) C(93) 3.575 1_556
H(82) C(105) 3.278 1_556
H(82) C(106) 3.478 1_556
H(83) C(44) 3.581 1_556
H(83) C(92) 3.283 1_556
H(83) C(105) 3.294 1_556
H(83) C(106) 3.584 1_556
H(83) H(71) 3.533 1_556
H(83) H(72) 3.036 1_556
H(84) C(1) 3.331 1_556
H(84) C(2) 3.017 1_556
H(84) C(3) 3.468 1_556
H(84) C(8) 2.961 1_556
H(84) C(44) 3.425 1_556
H(84) H(1) 3.050 1_556
H(84) H(8) 2.116 1_556
H(84) H(9) 3.108 1_556
H(84) H(71) 3.317 1_556
H(84) H(72) 2.718 1_556
H(85) C(44) 3.330 1_556
H(85) H(8) 3.170 1_556
H(85) H(71) 2.887 1_556
H(85) H(72) 3.008 1_556
H(86) C(29) 3.561 1_655
H(86) C(42) 3.208 1_655
H(86) H(65) 3.137 1_655
H(86) H(66) 3.209 1_655
H(86) H(67) 2.758 1_655
H(87) C(28) 3.126 1_655
H(87) C(29) 2.722 1_655
H(87) C(30) 3.214 1_655
H(87) C(91) 3.374 .
H(87) C(106) 3.342 .
H(87) H(18) 3.557 2_756
H(87) H(46) 3.341 1_655
H(87) H(47) 2.707 1_655
H(87) H(48) 3.489 1_655
H(88) C(91) 3.593 .
H(88) C(106) 3.312 .

loop_
_geom_torsion_atom_site_label_1
_geom_torsion_atom_site_label_2
_geom_torsion_atom_site_label_3
_geom_torsion_atom_site_label_4
_geom_torsion
S(1) Pt(1) S(2) C(23) -13.8(2)
S(1) Pt(1) S(2) C(25) 100.9(2)
S(2) Pt(1) S(1) C(21) 10.7(2)
S(2) Pt(1) S(1) C(24) -100.8(2)
S(1) Pt(1) Si(1) C(1) -96.72(16)
S(1) Pt(1) Si(1) C(7) 140.7(2)
S(1) Pt(1) Si(1) C(8) 18.2(2)
Si(1) Pt(1) S(1) C(21) -76.0(2)
Si(1) Pt(1) S(1) C(24) 172.5(2)
S(1) Pt(1) Si(2) C(6) 95.12(16)
S(1) Pt(1) Si(2) C(9) -141.0(2)
S(1) Pt(1) Si(2) C(10) -18.2(2)
Si(2) Pt(1) S(1) C(21) -159.3(2)
Si(2) Pt(1) S(1) C(24) 89.2(2)
S(1) Pt(1) Si(3) C(11) -107.5(14)
S(1) Pt(1) Si(3) C(17) 137.0(13)
S(1) Pt(1) Si(3) C(18) 17.1(14)
Si(3) Pt(1) S(1) C(21) -137.0(14)
Si(3) Pt(1) S(1) C(24) 111.5(14)
S(1) Pt(1) Si(4) C(16) 175.48(16)
S(1) Pt(1) Si(4) C(19) -66.3(2)
S(1) Pt(1) Si(4) C(20) 57.4(2)
Si(4) Pt(1) S(1) C(21) 112.2(2)
Si(4) Pt(1) S(1) C(24) 0.7(2)
S(2) Pt(1) Si(1) C(1) 168.92(16)
S(2) Pt(1) Si(1) C(7) 46.3(2)
S(2) Pt(1) Si(1) C(8) -76.2(2)
Si(1) Pt(1) S(2) C(23) 75.3(2)
Si(1) Pt(1) S(2) C(25) -169.9(2)
S(2) Pt(1) Si(2) C(6) -20.2(3)
S(2) Pt(1) Si(2) C(9) 103.7(3)
S(2) Pt(1) Si(2) C(10) -133.6(3)
Si(2) Pt(1) S(2) C(23) 101.2(3)
Si(2) Pt(1) S(2) C(25) -144.0(3)
S(2) Pt(1) Si(3) C(11) 104.69(18)
S(2) Pt(1) Si(3) C(17) -10.8(2)
S(2) Pt(1) Si(3) C(18) -130.7(2)
Si(3) Pt(1) S(2) C(23) 165.2(2)
Si(3) Pt(1) S(2) C(25) -80.1(2)
S(2) Pt(1) Si(4) C(16) -88.92(16)
S(2) Pt(1) Si(4) C(19) 29.3(2)
S(2) Pt(1) Si(4) C(20) 153.0(2)
Si(4) Pt(1) S(2) C(23) -110.9(2)
Si(4) Pt(1) S(2) C(25) 3.9(2)
Si(1) Pt(1) Si(2) C(6) 5.81(16)
Si(1) Pt(1) Si(2) C(9) 129.7(2)
Si(1) Pt(1) Si(2) C(10) -107.5(2)
Si(2) Pt(1) Si(1) C(1) -6.27(16)
Si(2) Pt(1) Si(1) C(7) -128.9(2)
Si(2) Pt(1) Si(1) C(8) 108.6(2)
Si(1) Pt(1) Si(3) C(11) -168.57(18)
Si(1) Pt(1) Si(3) C(17) 76.0(2)
Si(1) Pt(1) Si(3) C(18) -44.0(2)
Si(3) Pt(1) Si(1) C(1) 81.63(17)
Si(3) Pt(1) Si(1) C(7) -41.0(2)
Si(3) Pt(1) Si(1) C(8) -163.5(2)
Si(1) Pt(1) Si(4) C(16) 52.0(3)
Si(1) Pt(1) Si(4) C(19) 170.2(3)
Si(1) Pt(1) Si(4) C(20) -66.1(3)
Si(4) Pt(1) Si(1) C(1) 27.2(3)
Si(4) Pt(1) Si(1) C(7) -95.4(4)
Si(4) Pt(1) Si(1) C(8) 142.1(3)
Si(2) Pt(1) Si(3) C(11) -85.19(18)
Si(2) Pt(1) Si(3) C(17) 159.4(2)
Si(2) Pt(1) Si(3) C(18) 39.4(2)
Si(3) Pt(1) Si(2) C(6) -84.16(16)
Si(3) Pt(1) Si(2) C(9) 39.8(2)
Si(3) Pt(1) Si(2) C(10) 162.5(2)
Si(2) Pt(1) Si(4) C(16) 85.26(16)
Si(2) Pt(1) Si(4) C(19) -156.6(2)
Si(2) Pt(1) Si(4) C(20) -32.8(2)
Si(4) Pt(1) Si(2) C(6) -168.79(16)
Si(4) Pt(1) Si(2) C(9) -44.9(2)
Si(4) Pt(1) Si(2) C(10) 77.9(2)
Si(3) Pt(1) Si(4) C(16) -2.75(16)
Si(3) Pt(1) Si(4) C(19) 115.4(2)
Si(3) Pt(1) Si(4) C(20) -120.9(2)
Si(4) Pt(1) Si(3) C(11) 3.42(18)
Si(4) Pt(1) Si(3) C(17) -112.0(2)
Si(4) Pt(1) Si(3) C(18) 128.0(2)
S(3) Pt(2) S(4) C(48) -28.2(2)
S(3) Pt(2) S(4) C(50) 84.6(2)
S(4) Pt(2) S(3) C(46) -25.0(2)
S(4) Pt(2) S(3) C(49) 88.1(2)
S(3) Pt(2) Si(5) C(26) -171.54(17)
S(3) Pt(2) Si(5) C(32) 74.2(2)
S(3) Pt(2) Si(5) C(33) -49.7(2)
Si(5) Pt(2) S(3) C(46) -114.9(2)
Si(5) Pt(2) S(3) C(49) -1.8(2)
S(3) Pt(2) Si(6) C(31) 165.1(8)
S(3) Pt(2) Si(6) C(34) -79.5(9)
S(3) Pt(2) Si(6) C(35) 42.4(9)
Si(6) Pt(2) S(3) C(46) 72.9(9)
Si(6) Pt(2) S(3) C(49) -174.1(8)
S(3) Pt(2) Si(7) C(36) -93.43(16)
S(3) Pt(2) Si(7) C(42) 142.6(2)
S(3) Pt(2) Si(7) C(43) 19.47(19)
Si(7) Pt(2) S(3) C(46) 157.3(2)
Si(7) Pt(2) S(3) C(49) -89.6(2)
S(3) Pt(2) Si(8) C(41) 97.33(17)
S(3) Pt(2) Si(8) C(44) -139.8(2)
S(3) Pt(2) Si(8) C(45) -15.6(2)
Si(8) Pt(2) S(3) C(46) 73.6(2)
Si(8) Pt(2) S(3) C(49) -173.3(2)
S(4) Pt(2) Si(5) C(26) 99.44(17)
S(4) Pt(2) Si(5) C(32) -14.8(2)
S(4) Pt(2) Si(5) C(33) -138.8(2)
Si(5) Pt(2) S(4) C(48) 71.1(2)
Si(5) Pt(2) S(4) C(50) -176.2(2)
S(4) Pt(2) Si(6) C(31) -97.12(18)
S(4) Pt(2) Si(6) C(34) 18.3(2)
S(4) Pt(2) Si(6) C(35) 140.1(2)
Si(6) Pt(2) S(4) C(48) 155.1(2)
Si(6) Pt(2) S(4) C(50) -92.1(2)
S(4) Pt(2) Si(7) C(36) 168.1(11)
S(4) Pt(2) Si(7) C(42) 44.1(12)
S(4) Pt(2) Si(7) C(43) -79.0(11)
Si(7) Pt(2) S(4) C(48) 70.4(12)
Si(7) Pt(2) S(4) C(50) -176.8(11)
S(4) Pt(2) Si(8) C(41) -173.82(17)
S(4) Pt(2) Si(8) C(44) -50.9(2)
S(4) Pt(2) Si(8) C(45) 73.2(2)
Si(8) Pt(2) S(4) C(48) -116.9(2)
Si(8) Pt(2) S(4) C(50) -4.1(2)
Si(5) Pt(2) Si(6) C(31) -7.21(18)
Si(5) Pt(2) Si(6) C(34) 108.2(2)
Si(5) Pt(2) Si(6) C(35) -130.0(2)
Si(6) Pt(2) Si(5) C(26) 8.01(17)
Si(6) Pt(2) Si(5) C(32) -106.2(2)
Si(6) Pt(2) Si(5) C(33) 129.8(2)
Si(5) Pt(2) Si(7) C(36) 167.40(16)
Si(5) Pt(2) Si(7) C(42) 43.4(2)
Si(5) Pt(2) Si(7) C(43) -79.70(19)
Si(7) Pt(2) Si(5) C(26) -80.59(17)
Si(7) Pt(2) Si(5) C(32) 165.2(2)
Si(7) Pt(2) Si(5) C(33) 41.2(2)
Si(5) Pt(2) Si(8) C(41) -37.0(3)
Si(5) Pt(2) Si(8) C(44) 85.9(3)
Si(5) Pt(2) Si(8) C(45) -150.0(3)
Si(8) Pt(2) Si(5) C(26) -38.0(3)
Si(8) Pt(2) Si(5) C(32) -152.2(3)
Si(8) Pt(2) Si(5) C(33) 83.8(3)
Si(6) Pt(2) Si(7) C(36) 83.26(16)
Si(6) Pt(2) Si(7) C(42) -40.7(2)
Si(6) Pt(2) Si(7) C(43) -163.84(19)
Si(7) Pt(2) Si(6) C(31) 80.59(18)
Si(7) Pt(2) Si(6) C(34) -164.0(2)
Si(7) Pt(2) Si(6) C(35) -42.2(2)
Si(6) Pt(2) Si(8) C(41) -82.71(17)
Si(6) Pt(2) Si(8) C(44) 40.2(2)
Si(6) Pt(2) Si(8) C(45) 164.3(2)
Si(8) Pt(2) Si(6) C(31) 164.40(18)
Si(8) Pt(2) Si(6) C(34) -80.2(2)
Si(8) Pt(2) Si(6) C(35) 41.6(2)
Si(7) Pt(2) Si(8) C(41) 5.89(17)
Si(7) Pt(2) Si(8) C(44) 128.8(2)
Si(7) Pt(2) Si(8) C(45) -107.1(2)
Si(8) Pt(2) Si(7) C(36) -4.66(16)
Si(8) Pt(2) Si(7) C(42) -128.6(2)
Si(8) Pt(2) Si(7) C(43) 108.24(19)
Pt(1) S(1) C(21) C(22) -39.5(4)
C(24) S(1) C(21) C(22) 81.9(4)
Pt(1) S(2) C(23) C(22) 47.7(4)
C(25) S(2) C(23) C(22) -77.6(4)
Pt(2) S(3) C(46) C(47) 69.6(4)
C(49) S(3) C(46) C(47) -53.4(5)
Pt(2) S(4) C(48) C(47) 73.6(4)
C(50) S(4) C(48) C(47) -48.2(5)
Pt(1) Si(1) C(1) C(2) -177.4(3)
Pt(1) Si(1) C(1) C(6) 5.9(4)
C(7) Si(1) C(1) C(2) -46.7(5)
C(7) Si(1) C(1) C(6) 136.6(4)
C(8) Si(1) C(1) C(2) 59.0(4)
C(8) Si(1) C(1) C(6) -117.7(4)
Pt(1) Si(2) C(6) C(1) -4.4(4)
Pt(1) Si(2) C(6) C(5) 178.4(3)
C(9) Si(2) C(6) C(1) -135.1(4)
C(9) Si(2) C(6) C(5) 47.7(4)
C(10) Si(2) C(6) C(1) 115.7(4)
C(10) Si(2) C(6) C(5) -61.5(4)
Pt(1) Si(3) C(11) C(12) 178.6(3)
Pt(1) Si(3) C(11) C(16) -3.9(4)
C(17) Si(3) C(11) C(12) -58.9(4)
C(17) Si(3) C(11) C(16) 118.6(4)
C(18) Si(3) C(11) C(12) 48.3(5)
C(18) Si(3) C(11) C(16) -134.2(4)
Pt(1) Si(4) C(16) C(11) 1.4(4)
Pt(1) Si(4) C(16) C(15) 179.6(3)
C(19) Si(4) C(16) C(11) -124.7(4)
C(19) Si(4) C(16) C(15) 53.5(5)
C(20) Si(4) C(16) C(11) 130.5(4)
C(20) Si(4) C(16) C(15) -51.3(4)
Pt(2) Si(5) C(26) C(27) 176.2(4)
Pt(2) Si(5) C(26) C(31) -7.8(4)
C(32) Si(5) C(26) C(27) -57.7(5)
C(32) Si(5) C(26) C(31) 118.3(4)
C(33) Si(5) C(26) C(27) 44.9(5)
C(33) Si(5) C(26) C(31) -139.1(4)
Pt(2) Si(6) C(31) C(26) 5.1(4)
Pt(2) Si(6) C(31) C(30) -177.9(3)
C(34) Si(6) C(31) C(26) -115.2(4)
C(34) Si(6) C(31) C(30) 61.8(4)
C(35) Si(6) C(31) C(26) 134.5(4)
C(35) Si(6) C(31) C(30) -48.6(5)
Pt(2) Si(7) C(36) C(37) -179.5(3)
Pt(2) Si(7) C(36) C(41) 2.2(4)
C(42) Si(7) C(36) C(37) -48.1(4)
C(42) Si(7) C(36) C(41) 133.6(4)
C(43) Si(7) C(36) C(37) 61.8(4)
C(43) Si(7) C(36) C(41) -116.6(4)
Pt(2) Si(8) C(41) C(36) -6.8(4)
Pt(2) Si(8) C(41) C(40) 179.7(4)
C(44) Si(8) C(41) C(36) -138.7(4)
C(44) Si(8) C(41) C(40) 47.7(5)
C(45) Si(8) C(41) C(36) 117.1(4)
C(45) Si(8) C(41) C(40) -56.4(5)
Si(1) C(1) C(2) C(3) -176.5(4)
Si(1) C(1) C(6) Si(2) -1.2(5)
Si(1) C(1) C(6) C(5) 176.1(3)
C(2) C(1) C(6) Si(2) -178.0(3)
C(2) C(1) C(6) C(5) -0.8(7)
C(6) C(1) C(2) C(3) 0.2(6)
C(1) C(2) C(3) C(4) 0.2(6)
C(2) C(3) C(4) C(5) 0.1(6)
C(3) C(4) C(5) C(6) -0.7(8)
C(4) C(5) C(6) Si(2) 178.2(4)
C(4) C(5) C(6) C(1) 1.0(7)
Si(3) C(11) C(12) C(13) 175.8(4)
Si(3) C(11) C(16) Si(4) 1.6(5)
Si(3) C(11) C(16) C(15) -176.7(3)
C(12) C(11) C(16) Si(4) 179.2(3)
C(12) C(11) C(16) C(15) 0.9(7)
C(16) C(11) C(12) C(13) -1.8(8)
C(11) C(12) C(13) C(14) 2.1(8)
C(12) C(13) C(14) C(15) -1.6(8)
C(13) C(14) C(15) C(16) 0.8(8)
C(14) C(15) C(16) Si(4) -178.7(4)
C(14) C(15) C(16) C(11) -0.5(8)
S(1) C(21) C(22) C(23) 79.9(5)
C(21) C(22) C(23) S(2) -85.6(5)
Si(5) C(26) C(27) C(28) 175.3(4)
Si(5) C(26) C(31) Si(6) 2.0(5)
Si(5) C(26) C(31) C(30) -175.0(4)
C(27) C(26) C(31) Si(6) 178.2(4)
C(27) C(26) C(31) C(30) 1.2(7)
C(31) C(26) C(27) C(28) -0.6(8)
C(26) C(27) C(28) C(29) -0.4(8)
C(27) C(28) C(29) C(30) 0.7(9)
C(28) C(29) C(30) C(31) -0.2(6)
C(29) C(30) C(31) Si(6) -177.8(4)
C(29) C(30) C(31) C(26) -0.8(8)
Si(7) C(36) C(37) C(38) -177.0(4)
Si(7) C(36) C(41) Si(8) 3.3(5)
Si(7) C(36) C(41) C(40) 177.2(3)
C(37) C(36) C(41) Si(8) -175.1(3)
C(37) C(36) C(41) C(40) -1.2(7)
C(41) C(36) C(37) C(38) 1.3(8)
C(36) C(37) C(38) C(39) -1.2(9)
C(37) C(38) C(39) C(40) 1.0(9)
C(38) C(39) C(40) C(41) -0.9(9)
C(39) C(40) C(41) Si(8) 174.6(4)
C(39) C(40) C(41) C(36) 1.0(8)
S(3) C(46) C(47) C(48) -38.2(7)
C(46) C(47) C(48) S(4) -42.6(7)
C(90) C(89) C(94) C(93) 0.0(12)
C(90) C(89) C(94) C(103) 94(3)
C(90) C(89) C(94) C(104) 4.4(16)
C(94) C(89) C(90) C(91) -0.0(12)
C(94) C(89) C(90) C(101) -16(2)
C(94) C(89) C(90) C(102) -108(2)
C(90) C(89) C(102) C(101) -35.7(15)
C(90) C(89) C(102) C(103) -100(2)
C(102) C(89) C(90) C(91) 108(2)
C(102) C(89) C(90) C(101) 92(2)
C(90) C(89) C(103) C(93) -30.6(17)
C(90) C(89) C(103) C(94) -95(3)
C(90) C(89) C(103) C(102) 23.5(10)
C(90) C(89) C(103) C(104) -36(2)
C(103) C(89) C(90) C(91) 16.4(15)
C(103) C(89) C(90) C(101) 0.3(18)
C(103) C(89) C(90) C(102) -92(2)
C(94) C(89) C(102) C(90) 85(2)
C(94) C(89) C(102) C(101) 49(2)
C(94) C(89) C(102) C(103) -15.2(9)
C(102) C(89) C(94) C(93) -23.8(18)
C(102) C(89) C(94) C(103) 70(3)
C(102) C(89) C(94) C(104) -19(2)
C(94) C(89) C(103) C(93) 64(2)
C(94) C(89) C(103) C(102) 118(2)
C(94) C(89) C(103) C(104) 59(2)
C(103) C(89) C(94) C(93) -94(3)
C(103) C(89) C(94) C(104) -89(3)
C(102) C(89) C(103) C(93) -54.1(19)
C(102) C(89) C(103) C(94) -118(2)
C(102) C(89) C(103) C(104) -59(2)
C(103) C(89) C(102) C(90) 100(2)
C(103) C(89) C(102) C(101) 64(2)
C(89) C(90) C(91) C(92) 0.0(12)
C(89) C(90) C(91) C(101) -152(2)
C(89) C(90) C(91) C(106) 2(2)
C(89) C(90) C(101) C(91) 38(3)
C(89) C(90) C(101) C(102) -31.3(15)
C(89) C(90) C(101) C(106) 31(2)
C(89) C(90) C(102) C(101) 111(2)
C(89) C(90) C(102) C(103) 47.7(15)
C(91) C(90) C(101) C(102) -70(3)
C(91) C(90) C(101) C(106) -7.5(13)
C(101) C(90) C(91) C(92) 152(2)
C(101) C(90) C(91) C(106) 154(4)
C(91) C(90) C(102) C(89) -85(2)
C(91) C(90) C(102) C(101) 26.1(13)
C(91) C(90) C(102) C(103) -38(2)
C(102) C(90) C(91) C(92) 24.8(17)
C(102) C(90) C(91) C(101) -127(2)
C(102) C(90) C(91) C(106) 27(3)
C(101) C(90) C(102) C(89) -111(2)
C(101) C(90) C(102) C(103) -64(2)
C(102) C(90) C(101) C(91) 70(3)
C(102) C(90) C(101) C(106) 62(2)
C(90) C(91) C(92) C(93) -0.0(13)
C(90) C(91) C(92) C(104) -2.1(11)
C(90) C(91) C(92) C(105) 12(4)
C(90) C(91) C(92) C(106) 178(2)
C(90) C(91) C(101) C(102) 24.1(14)
C(90) C(91) C(101) C(106) 85(7)
C(90) C(91) C(106) C(92) -3(4)
C(90) C(91) C(106) C(101) -61(6)
C(90) C(91) C(106) C(105) -0(3)
C(92) C(91) C(101) C(90) -40(3)
C(92) C(91) C(101) C(102) -15(2)
C(92) C(91) C(101) C(106) 45(6)
C(101) C(91) C(92) C(93) 18(2)
C(101) C(91) C(92) C(104) 15(2)
C(101) C(91) C(92) C(105) 30(4)
C(101) C(91) C(92) C(106) -164(2)
C(92) C(91) C(106) C(101) -58(7)
C(92) C(91) C(106) C(105) 2.8(9)
C(106) C(91) C(92) C(93) -178(2)
C(106) C(91) C(92) C(104) 179.6(15)
C(106) C(91) C(92) C(105) -166(4)
C(101) C(91) C(106) C(92) 58(7)
C(101) C(91) C(106) C(105) 61(7)
C(106) C(91) C(101) C(90) -85(7)
C(106) C(91) C(101) C(102) -61(7)
C(91) C(92) C(93) C(94) 0.0(13)
C(91) C(92) C(93) C(103) -7.1(11)
C(91) C(92) C(93) C(104) -11(3)
C(91) C(92) C(93) C(105) 169(3)
C(91) C(92) C(104) C(93) 170(2)
C(91) C(92) C(104) C(94) 6.4(14)
C(91) C(92) C(104) C(103) -5.2(10)
C(91) C(92) C(104) C(105) 170(2)
C(91) C(92) C(105) C(93) -20(5)
C(91) C(92) C(105) C(104) -20(5)
C(91) C(92) C(105) C(106) 37(10)
C(91) C(92) C(106) C(101) 6.2(12)
C(91) C(92) C(106) C(105) -49(14)
C(93) C(92) C(104) C(94) -164(3)
C(93) C(92) C(104) C(103) -175(3)
C(93) C(92) C(104) C(105) -0(2)
C(104) C(92) C(93) C(94) 11(2)
C(104) C(92) C(93) C(103) 4(2)
C(104) C(92) C(93) C(105) 180(3)
C(93) C(92) C(105) C(104) 0.1(9)
C(93) C(92) C(105) C(106) 57(14)
C(105) C(92) C(93) C(94) -169(3)
C(105) C(92) C(93) C(103) -176(2)
C(105) C(92) C(93) C(104) -180(3)
C(93) C(92) C(106) C(91) 2(3)
C(93) C(92) C(106) C(101) 9(2)
C(93) C(92) C(106) C(105) -47(12)
C(106) C(92) C(93) C(94) -1.1(18)
C(106) C(92) C(93) C(103) -8(2)
C(106) C(92) C(93) C(104) -12(3)
C(106) C(92) C(93) C(105) 168(3)
C(104) C(92) C(105) C(93) -0.1(9)
C(104) C(92) C(105) C(106) 57(14)
C(105) C(92) C(104) C(93) 0(2)
C(105) C(92) C(104) C(94) -163(2)
C(105) C(92) C(104) C(103) -175(2)
C(104) C(92) C(106) C(91) -0.5(19)
C(104) C(92) C(106) C(101) 6(2)
C(104) C(92) C(106) C(105) -50(12)
C(106) C(92) C(104) C(93) 170(3)
C(106) C(92) C(104) C(94) 7(2)
C(106) C(92) C(104) C(103) -5.0(17)
C(106) C(92) C(104) C(105) 170(3)
C(105) C(92) C(106) C(91) 49(14)
C(105) C(92) C(106) C(101) 56(13)
C(106) C(92) C(105) C(93) -57(14)
C(106) C(92) C(105) C(104) -57(14)
C(92) C(93) C(94) C(89) -0.0(13)
C(92) C(93) C(94) C(103) -24(2)
C(92) C(93) C(94) C(104) -150(5)
C(92) C(93) C(103) C(89) 27.1(15)
C(92) C(93) C(103) C(94) 158.4(19)
C(92) C(93) C(103) C(102) 2.6(10)
C(92) C(93) C(103) C(104) -175(3)
C(92) C(93) C(104) C(94) 36(6)
C(92) C(93) C(104) C(103) 7(4)
C(92) C(93) C(104) C(105) 0.2(17)
C(92) C(93) C(105) C(104) -1(4)
C(92) C(93) C(105) C(106) -6(2)
C(94) C(93) C(103) C(89) -131(2)
C(94) C(93) C(103) C(102) -156(2)
C(94) C(93) C(103) C(104) 27(3)
C(103) C(93) C(94) C(89) 24.3(14)
C(103) C(93) C(94) C(104) -126(5)
C(94) C(93) C(104) C(92) -36(6)
C(94) C(93) C(104) C(103) -29(3)
C(94) C(93) C(104) C(105) -36(8)
C(104) C(93) C(94) C(89) 150(5)
C(104) C(93) C(94) C(103) 126(5)
C(94) C(93) C(105) C(92) 14(3)
C(94) C(93) C(105) C(104) 13(3)
C(94) C(93) C(105) C(106) 8(2)
C(105) C(93) C(94) C(89) -4.1(18)
C(105) C(93) C(94) C(103) -28(2)
C(105) C(93) C(94) C(104) -154(5)
C(103) C(93) C(104) C(92) -7(4)
C(103) C(93) C(104) C(94) 29(3)
C(103) C(93) C(104) C(105) -7(6)
C(104) C(93) C(103) C(89) -158(3)
C(104) C(93) C(103) C(94) -27(3)
C(104) C(93) C(103) C(102) 177(3)
C(103) C(93) C(105) C(92) 5(3)
C(103) C(93) C(105) C(104) 4(3)
C(103) C(93) C(105) C(106) -1.7(19)
C(105) C(93) C(103) C(89) 25.9(18)
C(105) C(93) C(103) C(94) 157(2)
C(105) C(93) C(103) C(102) 1.4(14)
C(105) C(93) C(103) C(104) -176(3)
C(104) C(93) C(105) C(92) 1(4)
C(104) C(93) C(105) C(106) -6(5)
C(105) C(93) C(104) C(92) -0.2(17)
C(105) C(93) C(104) C(94) 36(8)
C(105) C(93) C(104) C(103) 7(6)
C(89) C(94) C(103) C(93) -99(2)
C(89) C(94) C(103) C(102) -53(3)
C(89) C(94) C(103) C(104) -105(2)
C(89) C(94) C(104) C(92) -7.4(18)
C(89) C(94) C(104) C(93) -32(5)
C(89) C(94) C(104) C(103) 25.4(15)
C(89) C(94) C(104) C(105) -13(2)
C(93) C(94) C(103) C(89) 99(2)
C(93) C(94) C(103) C(102) 46(3)
C(93) C(94) C(103) C(104) -6.9(9)
C(93) C(94) C(104) C(92) 25(4)
C(93) C(94) C(104) C(103) 58(6)
C(93) C(94) C(104) C(105) 19(4)
C(103) C(94) C(104) C(92) -33(2)
C(103) C(94) C(104) C(93) -58(6)
C(103) C(94) C(104) C(105) -39(2)
C(104) C(94) C(103) C(89) 105(2)
C(104) C(94) C(103) C(93) 6.9(9)
C(104) C(94) C(103) C(102) 53(3)
C(96) C(95) C(100) C(99) -0.0(12)
C(96) C(95) C(100) C(111) 29(5)
C(96) C(95) C(100) C(112) 3.7(16)
C(100) C(95) C(96) C(97) -0.0(12)
C(100) C(95) C(96) C(109) 2.9(18)
C(100) C(95) C(96) C(110) -162(11)
C(100) C(95) C(96) C(111) -7.4(14)
C(96) C(95) C(110) C(97) -16(10)
C(96) C(95) C(110) C(109) -13(10)
C(96) C(95) C(110) C(111) -26(11)
C(110) C(95) C(96) C(97) 162(11)
C(110) C(95) C(96) C(109) 165(11)
C(110) C(95) C(96) C(111) 154(11)
C(96) C(95) C(111) C(100) -154(4)
C(96) C(95) C(111) C(110) 1.7(7)
C(96) C(95) C(111) C(112) -39(9)
C(111) C(95) C(96) C(97) 7.4(19)
C(111) C(95) C(96) C(109) 10(2)
C(111) C(95) C(96) C(110) -154(11)
C(100) C(95) C(110) C(96) 19(11)
C(100) C(95) C(110) C(97) 2.5(16)
C(100) C(95) C(110) C(109) 6(2)
C(100) C(95) C(110) C(111) -7.2(14)
C(110) C(95) C(100) C(99) -1.4(14)
C(110) C(95) C(100) C(111) 27(5)
C(110) C(95) C(100) C(112) 2.4(18)
C(100) C(95) C(111) C(96) 154(4)
C(100) C(95) C(111) C(110) 156(4)
C(100) C(95) C(111) C(112) 115(11)
C(111) C(95) C(100) C(99) -29(5)
C(111) C(95) C(100) C(112) -25(5)
C(110) C(95) C(111) C(96) -1.7(7)
C(110) C(95) C(111) C(100) -156(4)
C(110) C(95) C(111) C(112) -41(9)
C(111) C(95) C(110) C(96) 26(11)
C(111) C(95) C(110) C(97) 10(2)
C(111) C(95) C(110) C(109) 13(2)
C(95) C(96) C(97) C(98) 0.0(11)
C(95) C(96) C(97) C(108) 7(2)
C(95) C(96) C(97) C(109) 174(2)
C(95) C(96) C(97) C(110) -6(3)
C(95) C(96) C(109) C(97) -8(3)
C(95) C(96) C(109) C(108) -3(2)
C(95) C(96) C(109) C(110) -8(5)
C(95) C(96) C(110) C(97) 22(13)
C(95) C(96) C(110) C(109) 22(16)
C(95) C(96) C(110) C(111) 15(6)
C(95) C(96) C(111) C(100) 163(3)
C(95) C(96) C(111) C(110) -12(5)
C(95) C(96) C(111) C(112) 171(2)
C(97) C(96) C(109) C(108) 5.6(15)
C(97) C(96) C(109) C(110) 0(6)
C(109) C(96) C(97) C(98) -174(2)
C(109) C(96) C(97) C(108) -167(3)
C(109) C(96) C(97) C(110) -180(4)
C(97) C(96) C(110) C(95) -22(13)
C(97) C(96) C(110) C(109) -0(2)
C(97) C(96) C(110) C(111) -7(7)
C(110) C(96) C(97) C(98) 6(4)
C(110) C(96) C(97) C(108) 13(5)
C(110) C(96) C(97) C(109) 180(4)
C(97) C(96) C(111) C(95) -173.4(17)
C(97) C(96) C(111) C(100) -11(2)
C(97) C(96) C(111) C(110) 175(5)
C(97) C(96) C(111) C(112) -2.4(11)
C(111) C(96) C(97) C(98) 2.3(10)
C(111) C(96) C(97) C(108) 9(2)
C(111) C(96) C(97) C(109) 176(2)
C(111) C(96) C(97) C(110) -4(3)
C(109) C(96) C(110) C(95) -22(16)
C(109) C(96) C(110) C(97) 0(2)
C(109) C(96) C(110) C(111) -7(10)
C(110) C(96) C(109) C(97) -0(6)
C(110) C(96) C(109) C(108) 5(7)
C(109) C(96) C(111) C(95) -172.0(18)
C(109) C(96) C(111) C(100) -9(2)
C(109) C(96) C(111) C(110) 176(5)
C(109) C(96) C(111) C(112) -0.9(14)
C(111) C(96) C(109) C(97) -5(2)
C(111) C(96) C(109) C(108) 1.0(17)
C(111) C(96) C(109) C(110) -4(6)
C(110) C(96) C(111) C(95) 12(5)
C(110) C(96) C(111) C(100) 175(5)
C(110) C(96) C(111) C(112) -177(4)
C(111) C(96) C(110) C(95) -15(6)
C(111) C(96) C(110) C(97) 7(7)
C(111) C(96) C(110) C(109) 7(10)
C(96) C(97) C(98) C(99) -0.0(11)
C(96) C(97) C(98) C(107) 2(2)
C(96) C(97) C(98) C(108) 172.6(18)
C(96) C(97) C(98) C(112) -1.5(10)
C(96) C(97) C(108) C(98) -12(3)
C(96) C(97) C(108) C(107) -9(2)
C(96) C(97) C(108) C(109) 146(8)
C(96) C(97) C(109) C(108) -157(6)
C(96) C(97) C(109) C(110) -0.0(6)
C(96) C(97) C(110) C(95) 172(4)
C(96) C(97) C(110) C(109) 0(3)
C(96) C(97) C(110) C(111) 175(4)
C(98) C(97) C(108) C(107) 2.9(9)
C(98) C(97) C(108) C(109) 159(6)
C(108) C(97) C(98) C(99) -172.6(18)
C(108) C(97) C(98) C(107) -170(3)
C(108) C(97) C(98) C(112) -174.1(17)
C(98) C(97) C(109) C(96) 23(8)
C(98) C(97) C(109) C(108) -133(13)
C(98) C(97) C(109) C(110) 23(8)
C(109) C(97) C(98) C(99) -20(7)
C(109) C(97) C(98) C(107) -17(8)
C(109) C(97) C(98) C(108) 153(8)
C(109) C(97) C(98) C(112) -21(7)
C(98) C(97) C(110) C(95) -2.2(14)
C(98) C(97) C(110) C(96) -174(4)
C(98) C(97) C(110) C(109) -174(2)
C(98) C(97) C(110) C(111) 1.3(11)
C(110) C(97) C(98) C(99) 0.8(11)
C(110) C(97) C(98) C(107) 3(2)
C(110) C(97) C(98) C(108) 173.5(17)
C(110) C(97) C(98) C(112) -0.6(9)
C(108) C(97) C(109) C(96) 157(6)
C(108) C(97) C(109) C(110) 157(6)
C(109) C(97) C(108) C(98) -159(6)
C(109) C(97) C(108) C(107) -156(6)
C(108) C(97) C(110) C(95) 3(2)
C(108) C(97) C(110) C(96) -169(4)
C(108) C(97) C(110) C(109) -169(3)
C(108) C(97) C(110) C(111) 6(2)
C(110) C(97) C(108) C(98) -10(2)
C(110) C(97) C(108) C(107) -7(2)
C(110) C(97) C(108) C(109) 149(8)
C(109) C(97) C(110) C(95) 172(2)
C(109) C(97) C(110) C(96) -0(3)
C(109) C(97) C(110) C(111) 175(2)
C(110) C(97) C(109) C(96) 0.0(6)
C(110) C(97) C(109) C(108) -157(6)
C(97) C(98) C(99) C(100) 0.0(11)
C(97) C(98) C(99) C(107) 176(2)
C(97) C(98) C(99) C(112) -4.5(18)
C(97) C(98) C(107) C(99) -5(4)
C(97) C(98) C(107) C(108) 104(19)
C(97) C(98) C(107) C(112) -6(3)
C(97) C(98) C(108) C(107) -112(19)
C(97) C(98) C(108) C(109) -2.5(8)
C(97) C(98) C(112) C(99) 176.0(16)
C(97) C(98) C(112) C(100) 7(2)
C(97) C(98) C(112) C(107) 176.6(18)
C(97) C(98) C(112) C(111) -0.2(8)
C(99) C(98) C(107) C(108) 109(18)
C(99) C(98) C(107) C(112) -0.5(11)
C(107) C(98) C(99) C(100) -176(2)
C(107) C(98) C(99) C(112) 179(2)
C(99) C(98) C(108) C(97) 16(4)
C(99) C(98) C(108) C(107) -95(19)
C(99) C(98) C(108) C(109) 14(4)
C(108) C(98) C(99) C(100) -11(3)
C(108) C(98) C(99) C(107) 165(4)
C(108) C(98) C(99) C(112) -16(3)
C(99) C(98) C(112) C(100) -169(3)
C(99) C(98) C(112) C(107) 0.6(15)
C(99) C(98) C(112) C(111) -176.2(19)
C(112) C(98) C(99) C(100) 4.5(12)
C(112) C(98) C(99) C(107) -179(2)
C(107) C(98) C(108) C(97) 112(19)
C(107) C(98) C(108) C(109) 109(19)
C(108) C(98) C(107) C(99) -109(18)
C(108) C(98) C(107) C(112) -109(19)
C(107) C(98) C(112) C(99) -0.6(15)
C(107) C(98) C(112) C(100) -170(2)
C(107) C(98) C(112) C(111) -176.8(18)
C(112) C(98) C(107) C(99) 0.5(11)
C(112) C(98) C(107) C(108) 109(19)
C(108) C(98) C(112) C(99) 171(2)
C(108) C(98) C(112) C(100) 2(2)
C(108) C(98) C(112) C(107) 171(2)
C(108) C(98) C(112) C(111) -6(2)
C(112) C(98) C(108) C(97) 9(2)
C(112) C(98) C(108) C(107) -103(19)
C(112) C(98) C(108) C(109) 6(2)
C(98) C(99) C(100) C(95) 0.0(11)
C(98) C(99) C(100) C(111) -4.3(13)
C(98) C(99) C(100) C(112) -66(14)
C(98) C(99) C(107) C(108) -4.7(14)
C(98) C(99) C(107) C(112) 1(3)
C(98) C(99) C(112) C(100) 116(14)
C(98) C(99) C(112) C(107) -0.4(11)
C(98) C(99) C(112) C(111) 7(3)
C(100) C(99) C(107) C(98) 5(3)
C(100) C(99) C(107) C(108) -0(2)
C(100) C(99) C(107) C(112) 5.8(16)
C(107) C(99) C(100) C(95) -1.6(19)
C(107) C(99) C(100) C(111) -6(2)
C(107) C(99) C(100) C(112) -67(14)
C(100) C(99) C(112) C(98) -116(14)
C(100) C(99) C(112) C(107) -117(14)
C(100) C(99) C(112) C(111) -110(15)
C(112) C(99) C(100) C(95) 66(14)
C(112) C(99) C(100) C(111) 62(14)
C(107) C(99) C(112) C(98) 0.4(11)
C(107) C(99) C(112) C(100) 117(14)
C(107) C(99) C(112) C(111) 7(4)
C(112) C(99) C(107) C(98) -1(3)
C(112) C(99) C(107) C(108) -6(3)
C(95) C(100) C(111) C(96) -142(6)
C(95) C(100) C(111) C(110) -141(7)
C(95) C(100) C(111) C(112) -157(5)
C(95) C(100) C(112) C(98) -8(2)
C(95) C(100) C(112) C(99) -116(14)
C(95) C(100) C(112) C(107) -16(4)
C(95) C(100) C(112) C(111) 3.7(8)
C(99) C(100) C(111) C(95) 153(4)
C(99) C(100) C(111) C(96) 11(2)
C(99) C(100) C(111) C(110) 12(3)
C(99) C(100) C(111) C(112) -3.4(9)
C(99) C(100) C(112) C(98) 108(15)
C(99) C(100) C(112) C(107) 100(15)
C(99) C(100) C(112) C(111) 120(14)
C(111) C(100) C(112) C(98) -12(2)
C(111) C(100) C(112) C(99) -120(14)
C(111) C(100) C(112) C(107) -20(4)
C(112) C(100) C(111) C(95) 157(5)
C(112) C(100) C(111) C(96) 14(2)
C(112) C(100) C(111) C(110) 16(3)
C(90) C(101) C(102) C(89) 96(3)
C(90) C(101) C(102) C(103) 131(2)
C(90) C(101) C(106) C(91) 100(7)
C(90) C(101) C(106) C(92) -25(2)
C(90) C(101) C(106) C(105) -22(2)
C(91) C(101) C(102) C(89) -29(2)
C(91) C(101) C(102) C(90) -125(2)
C(91) C(101) C(102) C(103) 5.6(19)
C(91) C(101) C(106) C(92) -125(7)
C(91) C(101) C(106) C(105) -122(7)
C(102) C(101) C(106) C(91) 122(7)
C(102) C(101) C(106) C(92) -3.0(17)
C(102) C(101) C(106) C(105) -0.0(14)
C(106) C(101) C(102) C(89) -35(2)
C(106) C(101) C(102) C(90) -131(2)
C(106) C(101) C(102) C(103) 0.0(14)
C(89) C(102) C(103) C(93) 138.8(17)
C(89) C(102) C(103) C(94) 107(3)
C(89) C(102) C(103) C(104) 139.3(18)
C(90) C(102) C(103) C(89) -115(2)
C(90) C(102) C(103) C(93) 24(2)
C(90) C(102) C(103) C(94) -9(3)
C(90) C(102) C(103) C(104) 24(2)
C(101) C(102) C(103) C(89) -139.3(19)
C(101) C(102) C(103) C(93) -0.5(11)
C(101) C(102) C(103) C(94) -33(3)
C(101) C(102) C(103) C(104) -0.0(15)
C(89) C(103) C(104) C(92) 29.6(19)
C(89) C(103) C(104) C(93) 25(4)
C(89) C(103) C(104) C(94) -122(2)
C(89) C(103) C(104) C(105) 28(2)
C(93) C(103) C(104) C(92) 4(3)
C(93) C(103) C(104) C(94) -148(4)
C(93) C(103) C(104) C(105) 3(2)
C(94) C(103) C(104) C(92) 152(2)
C(94) C(103) C(104) C(93) 148(4)
C(94) C(103) C(104) C(105) 151(2)
C(102) C(103) C(104) C(92) 1.4(12)
C(102) C(103) C(104) C(93) -3(3)
C(102) C(103) C(104) C(94) -151(2)
C(92) C(104) C(105) C(93) 179(4)
C(92) C(104) C(105) C(106) -5.6(17)
C(93) C(104) C(105) C(92) -179(4)
C(93) C(104) C(105) C(106) 175(4)
C(94) C(104) C(105) C(92) 20(3)
C(94) C(104) C(105) C(93) -160(5)
C(94) C(104) C(105) C(106) 15(2)
C(103) C(104) C(105) C(92) 6(2)
C(103) C(104) C(105) C(93) -175(4)
C(103) C(104) C(105) C(106) -0.0(15)
C(92) C(105) C(106) C(91) -132(13)
C(92) C(105) C(106) C(101) -126(13)
C(93) C(105) C(106) C(91) -5(2)
C(93) C(105) C(106) C(92) 127(13)
C(93) C(105) C(106) C(101) 1.1(16)
C(104) C(105) C(106) C(91) -6(2)
C(104) C(105) C(106) C(92) 126(13)
C(104) C(105) C(106) C(101) 0.0(15)
C(98) C(107) C(108) C(97) -70(19)
C(98) C(107) C(108) C(109) -72(19)
C(98) C(107) C(112) C(99) 179(2)
C(98) C(107) C(112) C(100) 18(4)
C(98) C(107) C(112) C(111) 4(2)
C(99) C(107) C(108) C(97) 5(2)
C(99) C(107) C(108) C(98) 75(19)
C(99) C(107) C(108) C(109) 2(2)
C(99) C(107) C(112) C(98) -179(2)
C(99) C(107) C(112) C(100) -161(5)
C(99) C(107) C(112) C(111) -175(2)
C(108) C(107) C(112) C(98) -3.6(11)
C(108) C(107) C(112) C(99) 175(2)
C(108) C(107) C(112) C(100) 14(4)
C(108) C(107) C(112) C(111) -0.0(16)
C(112) C(107) C(108) C(97) 2.8(17)
C(112) C(107) C(108) C(98) 72(19)
C(112) C(107) C(108) C(109) 0.0(16)
C(97) C(108) C(109) C(96) -26(6)
C(97) C(108) C(109) C(110) -25(6)
C(98) C(108) C(109) C(96) -4(2)
C(98) C(108) C(109) C(97) 22(7)
C(98) C(108) C(109) C(110) -3(2)
C(107) C(108) C(109) C(96) -0.6(14)
C(107) C(108) C(109) C(97) 25(7)
C(107) C(108) C(109) C(110) 0.0(16)
C(96) C(109) C(110) C(95) 170(7)
C(96) C(109) C(110) C(97) -180(6)
C(96) C(109) C(110) C(111) 175(7)
C(97) C(109) C(110) C(95) -11(3)
C(97) C(109) C(110) C(96) 180(6)
C(97) C(109) C(110) C(111) -5(2)
C(108) C(109) C(110) C(95) -5(2)
C(108) C(109) C(110) C(96) -175(6)
C(108) C(109) C(110) C(97) 5.3(14)
C(108) C(109) C(110) C(111) -0.0(17)
C(95) C(110) C(111) C(96) 167(5)
C(95) C(110) C(111) C(100) 161(3)
C(95) C(110) C(111) C(112) 170(2)
C(96) C(110) C(111) C(95) -167(5)
C(96) C(110) C(111) C(100) -6(6)
C(96) C(110) C(111) C(112) 3(5)
C(97) C(110) C(111) C(95) -171.7(19)
C(97) C(110) C(111) C(96) -5(4)
C(97) C(110) C(111) C(100) -11(2)
C(97) C(110) C(111) C(112) -1.5(13)
C(109) C(110) C(111) C(95) -170(2)
C(109) C(110) C(111) C(96) -3(4)
C(109) C(110) C(111) C(100) -9(3)
C(109) C(110) C(111) C(112) 0.0(16)
C(95) C(111) C(112) C(98) 36(8)
C(95) C(111) C(112) C(99) 32(10)
C(95) C(111) C(112) C(100) -136(9)
C(95) C(111) C(112) C(107) 35(9)
C(96) C(111) C(112) C(98) 1.5(10)
C(96) C(111) C(112) C(99) -3(3)
C(96) C(111) C(112) C(100) -170.8(16)
C(96) C(111) C(112) C(107) 0.4(12)
C(100) C(111) C(112) C(98) 172.3(16)
C(100) C(111) C(112) C(99) 168(3)
C(100) C(111) C(112) C(107) 171.2(18)
C(110) C(111) C(112) C(98) 1.2(12)
C(110) C(111) C(112) C(99) -3(3)
C(110) C(111) C(112) C(100) -171.2(18)
C(110) C(111) C(112) C(107) 0.0(16)
